data_4308593
loop_
_publ_author_name
'Hyunji Kim'
'Myunghyun Paik Suh'

_publ_contact_author
;
Myunghyun Paik Suh
School of Chemistry,
Seoul National University,
Sinlim-dong, Kwanak-gu
Seoul 151-747, KOREA 
;
_publ_contact_author_email mpsuh@snu.ac.kr
_publ_section_title
;
Flexible Eightfold Interpenetrating Diamondoid Network Generating 1D
Channels: Selective Binding with Organic Guests
;
_journal_name_full 'Inorganic Chemistry'
_journal_page_first 810
_journal_page_last 812
_journal_paper_doi 10.1021/ic048869w
_journal_volume 44
_journal_year 2005
_chemical_formula_moiety '[Ni(C10H24N4)]2[TCM].2DMF.10H2O'
_chemical_formula_sum 'C59 H106 N10 Ni2 O24'
_chemical_formula_weight 1456.95
_space_group_IT_number 14
_symmetry_cell_setting monoclinic
_symmetry_space_group_name_Hall '-P 2ybc'
_symmetry_space_group_name_H-M 'P 1 21/c 1'
_atom_sites_solution_hydrogens geom
_atom_sites_solution_primary direct
_atom_sites_solution_secondary difmap
_audit_creation_method SHELXL-97
_cell_angle_alpha 90.00
_cell_angle_beta 97.7110(10)
_cell_angle_gamma 90.00
_cell_formula_units_Z 16
_cell_length_a 33.5933(17)
_cell_length_b 24.5773(13)
_cell_length_c 33.6567(18)
_cell_measurement_reflns_used 4522
_cell_measurement_temperature 258(2)
_cell_measurement_theta_max 18.08
_cell_measurement_theta_min 2.44
_cell_volume 27537(2)
_computing_structure_refinement 'SHELXL-97 (Sheldrick, 1997)'
_computing_structure_solution 'SHELXS-97 (Sheldrick, 1990)'
_diffrn_ambient_temperature 258(2)
_diffrn_measured_fraction_theta_full 0.990
_diffrn_measured_fraction_theta_max 0.990
_diffrn_measurement_device_type EnrafNoniusKappCCD
_diffrn_radiation_monochromator graphite
_diffrn_radiation_source 'fine-focus sealed tube'
_diffrn_radiation_type MoK\a
_diffrn_radiation_wavelength 0.71073
_diffrn_reflns_av_R_equivalents 0.1387
_diffrn_reflns_av_sigmaI/netI 0.2238
_diffrn_reflns_limit_h_max 32
_diffrn_reflns_limit_h_min -33
_diffrn_reflns_limit_k_max 24
_diffrn_reflns_limit_k_min -24
_diffrn_reflns_limit_l_max 33
_diffrn_reflns_limit_l_min -21
_diffrn_reflns_number 98207
_diffrn_reflns_theta_full 20.92
_diffrn_reflns_theta_max 20.92
_diffrn_reflns_theta_min 1.03
_diffrn_standards_decay_% 0
_exptl_absorpt_coefficient_mu 0.631
_exptl_absorpt_correction_T_max 0.9396
_exptl_absorpt_correction_T_min 0.7432
_exptl_absorpt_correction_type SADABS
_exptl_crystal_colour violet
_exptl_crystal_density_diffrn 1.406
_exptl_crystal_density_method 'not measured'
_exptl_crystal_description needle
_exptl_crystal_F_000 12448
_exptl_crystal_size_max 0.50
_exptl_crystal_size_mid 0.40
_exptl_crystal_size_min 0.10
_refine_diff_density_max 0.601
_refine_diff_density_min -0.489
_refine_diff_density_rms 0.075
_refine_ls_extinction_method none
_refine_ls_goodness_of_fit_ref 0.926
_refine_ls_hydrogen_treatment mixed
_refine_ls_matrix_type fullcycle
_refine_ls_number_parameters 2672
_refine_ls_number_reflns 28988
_refine_ls_number_restraints 306
_refine_ls_restrained_S_all 0.936
_refine_ls_R_factor_all 0.2010
_refine_ls_R_factor_gt 0.0925
_refine_ls_shift/su_max 0.031
_refine_ls_shift/su_mean 0.000
_refine_ls_structure_factor_coef Fsqd
_refine_ls_weighting_details 'calc w=1/[\s^2^(Fo^2^)+(0.0830P)^2^+0.0000P] where P=(Fo^2^+2Fc^2^)/3'
_refine_ls_weighting_scheme calc
_refine_ls_wR_factor_gt 0.2251
_refine_ls_wR_factor_ref 0.2564
_reflns_number_gt 9769
_reflns_number_total 28988
_reflns_threshold_expression >2sigma(I)
_cod_data_source_file ic048869wsi20041111_042620.cif
_cod_data_source_block '[Ni(C10H24N4)]2[TCM].2DMF.10H2O'
_cod_original_formula_sum Ni2C59H106N10O24
_cod_database_code 4308593

loop_
_symmetry_equiv_pos_as_xyz
'x, y, z'
'-x, y+1/2, -z+1/2'
'-x, -y, -z'
'x, -y-1/2, z-1/2'

loop_
_atom_site_label
_atom_site_type_symbol
_atom_site_fract_x
_atom_site_fract_y
_atom_site_fract_z
_atom_site_U_iso_or_equiv
_atom_site_adp_type
_atom_site_occupancy
_atom_site_symmetry_multiplicity
_atom_site_calc_flag
_atom_site_refinement_flags
_atom_site_disorder_assembly
_atom_site_disorder_group
Ni1 Ni 0.98466(5) 1.29509(8) 0.63018(5) 0.068 Uani 1 1 d . . .
Ni2 Ni 0.75591(5) 0.70502(7) 0.40305(5) 0.062 Uani 1 1 d . . .
Ni3 Ni 0.23977(5) 0.78546(8) 0.38701(5) 0.078 Uani 1 1 d . . .
Ni4 Ni 0.47843(5) 0.28618(7) 0.12520(5) 0.063 Uani 1 1 d . . .
Ni5 Ni 0.74007(5) 0.19722(7) 0.88236(5) 0.061 Uani 1 1 d . . .
Ni6 Ni 0.48561(5) 0.77071(8) 0.64323(5) 0.071 Uani 1 1 d . . .
Ni7 Ni -0.00235(4) 0.70571(7) 0.63688(4) 0.052 Uani 1 1 d . . .
Ni8 Ni 0.23602(5) 1.28936(9) 0.87545(5) 0.087 Uani 1 1 d . . .
O1 O 0.94327(19) 1.0711(3) 0.44084(19) 0.045 Uani 1 1 d . . .
O2 O 1.00928(19) 1.0633(3) 0.3612(2) 0.054 Uani 1 1 d . . .
O3 O 1.0175(2) 0.9452(3) 0.3695(2) 0.058 Uani 1 1 d . . .
O4 O 0.9395(2) 0.9387(3) 0.4370(2) 0.050 Uani 1 1 d . . .
O5 O 0.9695(2) 1.2498(3) 0.5794(2) 0.068 Uani 1 1 d . . .
O6 O 0.9043(3) 1.2629(4) 0.5547(2) 0.092 Uani 1 1 d . . .
O7 O 1.0642(2) 1.1589(4) 0.2001(3) 0.113 Uani 1 1 d . . .
O8 O 0.9977(2) 1.1639(4) 0.1861(2) 0.080 Uani 1 1 d . . .
O9 O 1.1877(2) 0.8365(4) 0.3749(2) 0.090 Uani 1 1 d . . .
O10 O 1.1742(3) 0.8494(5) 0.3105(3) 0.124 Uani 1 1 d . . .
O11 O 0.8299(2) 0.7451(3) 0.4817(3) 0.080 Uani 1 1 d . . .
O12 O 0.8031(2) 0.7606(3) 0.4182(2) 0.062 Uani 1 1 d . . .
O13 O 0.5484(2) 0.5111(3) 0.3897(2) 0.057 Uani 1 1 d . . .
O14 O 0.44847(19) 0.4339(3) 0.43038(19) 0.040 Uani 1 1 d . . .
O15 O 0.44060(19) 0.5763(3) 0.42085(18) 0.037 Uani 1 1 d . . .
O16 O 0.4823(2) 0.4950(3) 0.3242(2) 0.062 Uani 1 1 d . . .
O17 O 0.7039(2) 0.6597(3) 0.3885(3) 0.081 Uani 1 1 d . . .
O18 O 0.7181(3) 0.5876(5) 0.3521(4) 0.159 Uani 1 1 d . . .
O19 O 0.5353(3) 0.4024(4) 0.1621(3) 0.114 Uani 1 1 d . . .
O20 O 0.4913(2) 0.3354(4) 0.1758(2) 0.080 Uani 1 1 d . . .
O21 O 0.4051(2) 0.2513(3) 0.5503(2) 0.075 Uani 1 1 d . . .
O22 O 0.4661(2) 0.2758(3) 0.5813(2) 0.066 Uani 1 1 d . . .
O23 O 0.2877(2) 0.7295(4) 0.3982(2) 0.082 Uani 1 1 d . . .
O24 O 0.3143(2) 0.7525(4) 0.4601(2) 0.074 Uani 1 1 d . . .
O25 O 0.1951(2) 1.0713(3) 0.68167(19) 0.047 Uani 1 1 d . . .
O26 O 0.18703(19) 0.9359(3) 0.67663(18) 0.038 Uani 1 1 d . . .
O27 O 0.2654(2) 0.9389(3) 0.6119(2) 0.045 Uani 1 1 d . . .
O28 O 0.2583(2) 1.0589(3) 0.6018(2) 0.058 Uani 1 1 d . . .
O29 O 0.1588(3) 1.2554(4) 0.8020(2) 0.091 Uani 1 1 d . . .
O30 O 0.2237(2) 1.2399(4) 0.8245(2) 0.085 Uani 1 1 d . . .
O31 O 0.0717(2) 0.7423(3) 0.7133(2) 0.064 Uani 1 1 d . . .
O32 O 0.0483(2) 0.7597(3) 0.6503(2) 0.054 Uani 1 1 d . . .
O33 O 0.4305(2) 0.8141(4) 0.6283(2) 0.108 Uani 1 1 d . . .
O34 O 0.4172(3) 0.8169(5) 0.5633(2) 0.133 Uani 1 1 d . . .
O35 O 0.3144(3) 1.1559(5) 0.4443(3) 0.112 Uani 1 1 d . . .
O36 O 0.2476(3) 1.1673(4) 0.4281(2) 0.094 Uani 1 1 d . . .
O37 O 0.6898(2) 0.5716(3) 0.68590(19) 0.047 Uani 1 1 d . . .
O38 O 0.69905(18) 0.4284(3) 0.6936(2) 0.043 Uani 1 1 d . . .
O39 O 0.79760(19) 0.5079(3) 0.6576(2) 0.055 Uani 1 1 d . . .
O40 O 0.7361(2) 0.4974(3) 0.5894(2) 0.071 Uani 1 1 d . . .
O41 O 0.5392(2) 0.7289(3) 0.6582(2) 0.077 Uani 1 1 d . . .
O42 O 0.5623(3) 0.7478(4) 0.7210(3) 0.100 Uani 1 1 d . . .
O43 O 0.6680(3) 0.2310(4) 0.8044(2) 0.091 Uani 1 1 d . . .
O44 O 0.7273(2) 0.2520(3) 0.8340(2) 0.062 Uani 1 1 d . . .
O45 O 0.9436(3) 0.6611(3) 0.6279(3) 0.080 Uani 1 1 d . . .
O46 O 0.9568(3) 0.5844(5) 0.5953(4) 0.166 Uani 1 1 d . . .
O47 O 0.7869(4) 0.4193(5) 0.4246(3) 0.156 Uani 1 1 d . . .
O48 O 0.7517(2) 0.3490(4) 0.4358(2) 0.074 Uani 1 1 d . . .
C1 C 0.9756(3) 1.0047(4) 0.4031(3) 0.028 Uani 1 1 d . . .
C2 C 0.9803(3) 1.0388(4) 0.4413(3) 0.038 Uani 1 1 d . . .
H2A H 0.9841 1.0154 0.4648 0.045 Uiso 1 1 calc R . .
H2B H 1.0034 1.0626 0.4422 0.045 Uiso 1 1 calc R . .
C3 C 0.9725(3) 1.0387(4) 0.3653(3) 0.043 Uani 1 1 d . . .
H3A H 0.9642 1.0157 0.3422 0.051 Uiso 1 1 calc R . .
H3B H 0.9521 1.0665 0.3661 0.051 Uiso 1 1 calc R . .
C4 C 1.0149(3) 0.9711(4) 0.4070(3) 0.036 Uani 1 1 d . . .
H4A H 1.0379 0.9948 0.4140 0.043 Uiso 1 1 calc R . .
H4B H 1.0148 0.9440 0.4279 0.043 Uiso 1 1 calc R . .
C5 C 0.9393(3) 0.9680(4) 0.3996(3) 0.031 Uani 1 1 d . . .
H5A H 0.9150 0.9895 0.3941 0.037 Uiso 1 1 calc R . .
H5B H 0.9401 0.9425 0.3777 0.037 Uiso 1 1 calc R . .
C6 C 0.9442(3) 1.1114(4) 0.4697(3) 0.035 Uani 1 1 d . . .
C7 C 0.9095(3) 1.1415(4) 0.4692(3) 0.039 Uani 1 1 d . . .
H7A H 0.8881 1.1352 0.4492 0.047 Uiso 1 1 calc R . .
C8 C 0.9059(3) 1.1799(5) 0.4969(3) 0.054 Uani 1 1 d . . .
H8A H 0.8817 1.1981 0.4973 0.064 Uiso 1 1 calc R . .
C9 C 0.9384(3) 1.1917(4) 0.5247(3) 0.036 Uani 1 1 d . . .
C10 C 0.9723(3) 1.1628(4) 0.5254(3) 0.043 Uani 1 1 d . . .
H10A H 0.9937 1.1704 0.5451 0.051 Uiso 1 1 calc R . .
C11 C 0.9765(3) 1.1220(4) 0.4981(3) 0.040 Uani 1 1 d . . .
H11A H 1.0003 1.1024 0.4989 0.048 Uiso 1 1 calc R . .
C12 C 0.9381(4) 1.2409(5) 0.5557(4) 0.066 Uani 1 1 d . . .
C13 C 1.0115(3) 1.0877(4) 0.3222(3) 0.042 Uani 1 1 d . . .
C14 C 0.9808(3) 1.1063(5) 0.2973(3) 0.051 Uani 1 1 d . . .
H14A H 0.9550 1.1049 0.3044 0.061 Uiso 1 1 calc R . .
C15 C 0.9865(3) 1.1267(5) 0.2628(3) 0.049 Uani 1 1 d . . .
H15A H 0.9648 1.1429 0.2470 0.059 Uiso 1 1 calc R . .
C16 C 1.0225(3) 1.1256(5) 0.2486(4) 0.056 Uani 1 1 d . . .
C17 C 1.0568(4) 1.1036(6) 0.2751(4) 0.085 Uani 1 1 d . . .
H17A H 1.0823 1.1030 0.2672 0.102 Uiso 1 1 calc R . .
C18 C 1.0506(3) 1.0841(5) 0.3114(3) 0.057 Uani 1 1 d . . .
H18A H 1.0715 1.0688 0.3287 0.068 Uiso 1 1 calc R . .
C19 C 1.0278(4) 1.1513(6) 0.2079(3) 0.077 Uani 1 1 d . . .
C20 C 1.0536(3) 0.9250(5) 0.3661(3) 0.048 Uani 1 1 d . . .
C21 C 1.0626(3) 0.9245(6) 0.3270(4) 0.101 Uani 1 1 d . . .
H21A H 1.0449 0.9383 0.3058 0.121 Uiso 1 1 calc R . .
C22 C 1.0960(5) 0.9044(7) 0.3216(4) 0.133 Uani 1 1 d . . .
H22A H 1.1017 0.9055 0.2953 0.159 Uiso 1 1 calc R . .
C23 C 1.1263(4) 0.8801(6) 0.3500(4) 0.083 Uani 1 1 d . . .
C24 C 1.1140(3) 0.8773(5) 0.3883(4) 0.066 Uani 1 1 d . . .
H24A H 1.1302 0.8596 0.4088 0.079 Uiso 1 1 calc R . .
C25 C 1.0786(3) 0.9002(5) 0.3959(4) 0.059 Uani 1 1 d . . .
H25A H 1.0716 0.8988 0.4217 0.070 Uiso 1 1 calc R . .
C26 C 1.1657(4) 0.8520(6) 0.3455(5) 0.101 Uani 1 1 d . . .
C27 C 0.9105(3) 0.8982(4) 0.4375(3) 0.037 Uani 1 1 d . . .
C28 C 0.9104(3) 0.8705(5) 0.4727(4) 0.062 Uani 1 1 d . . .
H28A H 0.9285 0.8809 0.4947 0.075 Uiso 1 1 calc R . .
C29 C 0.8855(3) 0.8294(4) 0.4767(3) 0.037 Uani 1 1 d . . .
H29A H 0.8865 0.8109 0.5009 0.045 Uiso 1 1 calc R . .
C30 C 0.8577(3) 0.8145(5) 0.4433(4) 0.062 Uani 1 1 d . . .
C31 C 0.8562(3) 0.8451(4) 0.4096(3) 0.047 Uani 1 1 d . . .
H31A H 0.8359 0.8384 0.3885 0.056 Uiso 1 1 calc R . .
C32 C 0.8835(3) 0.8859(4) 0.4054(3) 0.042 Uani 1 1 d . . .
H32A H 0.8833 0.9043 0.3813 0.051 Uiso 1 1 calc R . .
C33 C 0.8284(3) 0.7702(6) 0.4479(5) 0.078 Uani 1 1 d . . .
C34 C 0.4766(3) 0.5060(5) 0.3932(3) 0.047 Uani 1 1 d . . .
C35 C 0.5140(3) 0.5432(4) 0.3948(3) 0.045 Uani 1 1 d . . .
H35A H 0.5096 0.5703 0.3737 0.053 Uiso 1 1 calc R . .
H35B H 0.5184 0.5620 0.4203 0.053 Uiso 1 1 calc R . .
C36 C 0.4743(3) 0.4650(4) 0.3576(3) 0.045 Uani 1 1 d . . .
H36A H 0.4940 0.4363 0.3635 0.053 Uiso 1 1 calc R . .
H36B H 0.4478 0.4487 0.3525 0.053 Uiso 1 1 calc R . .
C37 C 0.4809(3) 0.4703(4) 0.4309(3) 0.038 Uani 1 1 d . . .
H37A H 0.5058 0.4499 0.4327 0.046 Uiso 1 1 calc R . .
H37B H 0.4822 0.4934 0.4545 0.046 Uiso 1 1 calc R . .
C38 C 0.4391(2) 0.5386(4) 0.3878(3) 0.025 Uani 1 1 d . . .
H38A H 0.4368 0.5583 0.3627 0.030 Uiso 1 1 calc R . .
H38B H 0.4159 0.5149 0.3874 0.030 Uiso 1 1 calc R . .
C39 C 0.5831(3) 0.5421(5) 0.3855(3) 0.056 Uani 1 1 d . . .
C40 C 0.5923(4) 0.5924(4) 0.3997(4) 0.066 Uani 1 1 d . . .
H40A H 0.5747 0.6122 0.4131 0.080 Uiso 1 1 calc R . .
C41 C 0.6279(3) 0.6127(5) 0.3936(4) 0.060 Uani 1 1 d . . .
H41A H 0.6339 0.6476 0.4033 0.072 Uiso 1 1 calc R . .
C42 C 0.6554(4) 0.5884(6) 0.3753(4) 0.070 Uani 1 1 d . . .
C43 C 0.6472(4) 0.5354(6) 0.3612(4) 0.089 Uani 1 1 d . . .
H43A H 0.6670 0.5166 0.3500 0.106 Uiso 1 1 calc R . .
C44 C 0.6106(3) 0.5097(6) 0.3634(4) 0.087 Uani 1 1 d . . .
H44A H 0.6040 0.4758 0.3521 0.105 Uiso 1 1 calc R . .
C45 C 0.6952(4) 0.6169(6) 0.3746(4) 0.087 Uani 1 1 d . . .
C46 C 0.4869(4) 0.4622(5) 0.2902(4) 0.070 Uani 1 1 d . . .
C47 C 0.5189(5) 0.4837(8) 0.2670(5) 0.154 Uani 1 1 d . . .
H47A H 0.5352 0.5130 0.2760 0.184 Uiso 1 1 calc R . .
C48 C 0.5224(4) 0.4580(8) 0.2326(5) 0.128 Uani 1 1 d . . .
H48A H 0.5381 0.4736 0.2148 0.154 Uiso 1 1 calc R . .
C49 C 0.5034(4) 0.4083(6) 0.2224(4) 0.076 Uani 1 1 d . . .
C50 C 0.4788(4) 0.3890(5) 0.2461(3) 0.063 Uani 1 1 d . . .
H50A H 0.4678 0.3547 0.2405 0.076 Uiso 1 1 calc R . .
C51 C 0.4685(4) 0.4159(4) 0.2782(3) 0.065 Uani 1 1 d . . .
H51A H 0.4484 0.4021 0.2919 0.077 Uiso 1 1 calc R . .
C52 C 0.5081(5) 0.3767(8) 0.1827(4) 0.110 Uani 1 1 d . . .
C53 C 0.4479(3) 0.3982(4) 0.4620(3) 0.035 Uani 1 1 d . . .
C54 C 0.4138(3) 0.3667(5) 0.4596(3) 0.056 Uani 1 1 d . . .
H54A H 0.3932 0.3712 0.4385 0.067 Uiso 1 1 calc R . .
C55 C 0.4105(3) 0.3281(4) 0.4891(3) 0.046 Uani 1 1 d . . .
H55A H 0.3877 0.3063 0.4873 0.055 Uiso 1 1 calc R . .
C56 C 0.4401(3) 0.3216(4) 0.5205(3) 0.040 Uani 1 1 d . . .
C57 C 0.4742(3) 0.3544(4) 0.5235(3) 0.036 Uani 1 1 d . . .
H57A H 0.4944 0.3514 0.5451 0.043 Uiso 1 1 calc R . .
C58 C 0.4770(3) 0.3912(4) 0.4933(3) 0.041 Uani 1 1 d . . .
H58A H 0.5001 0.4124 0.4945 0.049 Uiso 1 1 calc R . .
C59 C 0.4385(3) 0.2807(5) 0.5547(3) 0.053 Uani 1 1 d . . .
C60 C 0.4087(3) 0.6091(5) 0.4203(3) 0.046 Uani 1 1 d . . .
C61 C 0.4090(3) 0.6427(4) 0.4552(3) 0.048 Uani 1 1 d . . .
H61A H 0.4302 0.6401 0.4759 0.057 Uiso 1 1 calc R . .
C62 C 0.3781(3) 0.6788(5) 0.4584(3) 0.051 Uani 1 1 d . . .
H62A H 0.3778 0.6989 0.4818 0.062 Uiso 1 1 calc R . .
C63 C 0.3471(3) 0.6852(4) 0.4264(3) 0.043 Uani 1 1 d . . .
C64 C 0.3471(3) 0.6518(4) 0.3931(3) 0.041 Uani 1 1 d . . .
H64A H 0.3264 0.6556 0.3720 0.049 Uiso 1 1 calc R . .
C65 C 0.3764(3) 0.6131(4) 0.3896(3) 0.041 Uani 1 1 d . . .
H65A H 0.3745 0.5902 0.3675 0.050 Uiso 1 1 calc R . .
C66 C 0.3136(3) 0.7242(5) 0.4292(3) 0.054 Uani 1 1 d . . .
C67 C 0.2257(3) 1.0003(4) 0.6449(3) 0.028 Uani 1 1 d . . .
C68 C 0.2308(3) 1.0383(4) 0.6823(3) 0.030 Uani 1 1 d . . .
H68A H 0.2348 1.0167 0.7066 0.036 Uiso 1 1 calc R . .
H68B H 0.2541 1.0615 0.6818 0.036 Uiso 1 1 calc R . .
C69 C 0.1881(3) 0.9689(4) 0.6414(3) 0.035 Uani 1 1 d . . .
H69A H 0.1654 0.9935 0.6382 0.042 Uiso 1 1 calc R . .
H69B H 0.1862 0.9457 0.6178 0.042 Uiso 1 1 calc R . .
C70 C 0.2618(3) 0.9650(4) 0.6491(3) 0.034 Uani 1 1 d . . .
H70A H 0.2855 0.9867 0.6575 0.041 Uiso 1 1 calc R . .
H70B H 0.2596 0.9377 0.6696 0.041 Uiso 1 1 calc R . .
C71 C 0.2207(3) 1.0361(4) 0.6050(3) 0.028 Uani 1 1 d . . .
H71A H 0.2120 1.0135 0.5818 0.033 Uiso 1 1 calc R . .
H71B H 0.2010 1.0645 0.6065 0.033 Uiso 1 1 calc R . .
C72 C 0.1953(3) 1.1090(4) 0.7105(3) 0.040 Uani 1 1 d . . .
C73 C 0.2296(3) 1.1169(5) 0.7405(3) 0.045 Uani 1 1 d . . .
H73A H 0.2523 1.0951 0.7415 0.054 Uiso 1 1 calc R . .
C74 C 0.2271(3) 1.1579(4) 0.7676(3) 0.046 Uani 1 1 d . . .
H74A H 0.2499 1.1659 0.7855 0.056 Uiso 1 1 calc R . .
C75 C 0.1939(3) 1.1871(5) 0.7697(3) 0.050 Uani 1 1 d . . .
C76 C 0.1592(3) 1.1786(5) 0.7408(3) 0.057 Uani 1 1 d . . .
H76A H 0.1360 1.1994 0.7411 0.069 Uiso 1 1 calc R . .
C77 C 0.1613(3) 1.1389(4) 0.7129(3) 0.049 Uani 1 1 d . . .
H77A H 0.1386 1.1318 0.6946 0.059 Uiso 1 1 calc R . .
C78 C 0.1906(4) 1.2320(5) 0.8018(3) 0.062 Uani 1 1 d . . .
C79 C 0.1585(3) 0.8962(4) 0.6754(3) 0.036 Uani 1 1 d . . .
C80 C 0.1586(3) 0.8645(5) 0.7096(3) 0.061 Uani 1 1 d . . .
H80A H 0.1778 0.8704 0.7318 0.074 Uiso 1 1 calc R . .
C81 C 0.1288(3) 0.8224(5) 0.7105(3) 0.057 Uani 1 1 d . . .
H81A H 0.1287 0.8012 0.7334 0.068 Uiso 1 1 calc R . .
C82 C 0.1014(3) 0.8136(4) 0.6787(3) 0.035 Uani 1 1 d . . .
C83 C 0.1023(3) 0.8432(4) 0.6458(3) 0.041 Uani 1 1 d . . .
H83A H 0.0839 0.8350 0.6233 0.049 Uiso 1 1 calc R . .
C84 C 0.1287(3) 0.8849(4) 0.6430(3) 0.037 Uani 1 1 d . . .
H84A H 0.1269 0.9057 0.6197 0.044 Uiso 1 1 calc R . .
C85 C 0.0725(3) 0.7678(5) 0.6815(4) 0.055 Uani 1 1 d . . .
C86 C 0.3004(3) 0.9097(5) 0.6120(3) 0.051 Uani 1 1 d . . .
C87 C 0.3248(3) 0.8944(5) 0.6439(4) 0.070 Uani 1 1 d . . .
H87A H 0.3191 0.9038 0.6693 0.084 Uiso 1 1 calc R . .
C88 C 0.3586(3) 0.8646(5) 0.6398(3) 0.061 Uani 1 1 d . . .
H88A H 0.3747 0.8521 0.6626 0.073 Uiso 1 1 calc R . .
C89 C 0.3692(4) 0.8532(5) 0.6038(4) 0.086 Uani 1 1 d . . .
C90 C 0.3448(4) 0.8773(7) 0.5682(4) 0.108 Uani 1 1 d . . .
H90A H 0.3524 0.8749 0.5426 0.130 Uiso 1 1 calc R . .
C91 C 0.3109(3) 0.9033(5) 0.5753(4) 0.075 Uani 1 1 d . . .
H91A H 0.2940 0.9173 0.5536 0.090 Uiso 1 1 calc R . .
C92 C 0.4082(4) 0.8250(6) 0.5975(4) 0.096 Uani 1 1 d . . .
C93 C 0.2634(3) 1.0802(4) 0.5652(3) 0.040 Uani 1 1 d . . .
C94 C 0.2987(3) 1.0794(5) 0.5535(3) 0.069 Uani 1 1 d . . .
H94A H 0.3200 1.0621 0.5691 0.083 Uiso 1 1 calc R . .
C95 C 0.3047(4) 1.1043(5) 0.5180(4) 0.085 Uani 1 1 d . . .
H95A H 0.3305 1.1048 0.5108 0.102 Uiso 1 1 calc R . .
C96 C 0.2736(3) 1.1286(6) 0.4924(3) 0.066 Uani 1 1 d . . .
C97 C 0.2357(3) 1.1237(5) 0.5024(3) 0.052 Uani 1 1 d . . .
H97A H 0.2135 1.1347 0.4847 0.063 Uiso 1 1 calc R . .
C98 C 0.2308(4) 1.1025(5) 0.5391(3) 0.061 Uani 1 1 d . . .
H98A H 0.2054 1.1026 0.5471 0.074 Uiso 1 1 calc R . .
C99 C 0.2791(4) 1.1506(6) 0.4520(4) 0.074 Uani 1 1 d . . .
C100 C 0.7275(3) 0.4999(4) 0.6586(3) 0.031 Uani 1 1 d . . .
C101 C 0.6886(3) 0.5345(4) 0.6531(3) 0.044 Uani 1 1 d . . .
H10B H 0.6865 0.5545 0.6281 0.053 Uiso 1 1 calc R . .
H10C H 0.6653 0.5110 0.6523 0.053 Uiso 1 1 calc R . .
C102 C 0.7312(3) 0.4680(4) 0.6956(3) 0.032 Uani 1 1 d . . .
H10D H 0.7569 0.4495 0.6994 0.039 Uiso 1 1 calc R . .
H10E H 0.7300 0.4920 0.7183 0.039 Uiso 1 1 calc R . .
C103 C 0.7646(2) 0.5384(4) 0.6640(3) 0.033 Uani 1 1 d . . .
H10F H 0.7607 0.5681 0.6449 0.039 Uiso 1 1 calc R . .
H10G H 0.7684 0.5536 0.6908 0.039 Uiso 1 1 calc R . .
C104 C 0.7268(3) 0.4632(4) 0.6223(3) 0.047 Uani 1 1 d . . .
H10H H 0.7467 0.4345 0.6276 0.056 Uiso 1 1 calc R . .
H10I H 0.7006 0.4466 0.6157 0.056 Uiso 1 1 calc R . .
C105 C 0.6585(3) 0.6061(4) 0.6848(3) 0.034 Uani 1 1 d . . .
C106 C 0.6277(3) 0.6110(4) 0.6543(3) 0.042 Uani 1 1 d . . .
H10J H 0.6270 0.5883 0.6321 0.050 Uiso 1 1 calc R . .
C107 C 0.5978(3) 0.6486(4) 0.6553(3) 0.045 Uani 1 1 d . . .
H10K H 0.5776 0.6508 0.6336 0.054 Uiso 1 1 calc R . .
C108 C 0.5965(3) 0.6826(4) 0.6868(4) 0.049 Uani 1 1 d . . .
C109 C 0.6291(3) 0.6780(4) 0.7198(3) 0.042 Uani 1 1 d . . .
H10L H 0.6291 0.6993 0.7426 0.050 Uiso 1 1 calc R . .
C110 C 0.6589(3) 0.6426(4) 0.7171(3) 0.046 Uani 1 1 d . . .
H11B H 0.6808 0.6421 0.7372 0.055 Uiso 1 1 calc R . .
C111 C 0.5641(3) 0.7225(5) 0.6904(4) 0.056 Uani 1 1 d . . .
C112 C 0.6989(3) 0.3889(4) 0.7223(3) 0.027 Uani 1 1 d . . .
C113 C 0.6676(3) 0.3570(5) 0.7199(3) 0.050 Uani 1 1 d . . .
H11C H 0.6459 0.3638 0.7003 0.060 Uiso 1 1 calc R . .
C114 C 0.6658(3) 0.3131(4) 0.7459(3) 0.044 Uani 1 1 d . . .
H11D H 0.6440 0.2894 0.7419 0.052 Uiso 1 1 calc R . .
C115 C 0.6977(3) 0.3036(5) 0.7794(3) 0.051 Uani 1 1 d . . .
C116 C 0.7286(3) 0.3395(4) 0.7816(3) 0.044 Uani 1 1 d . . .
H11E H 0.7496 0.3358 0.8024 0.052 Uiso 1 1 calc R . .
C117 C 0.7304(3) 0.3835(4) 0.7532(3) 0.038 Uani 1 1 d . . .
H11F H 0.7520 0.4074 0.7556 0.046 Uiso 1 1 calc R . .
C118 C 0.6979(4) 0.2594(5) 0.8070(3) 0.056 Uani 1 1 d . . .
C119 C 0.8291(4) 0.5351(5) 0.6459(4) 0.061 Uani 1 1 d . . .
C120 C 0.8404(3) 0.5867(5) 0.6574(4) 0.071 Uani 1 1 d . . .
H12A H 0.8241 0.6058 0.6728 0.085 Uiso 1 1 calc R . .
C121 C 0.8755(3) 0.6136(5) 0.6475(3) 0.052 Uani 1 1 d . . .
H12B H 0.8821 0.6487 0.6563 0.062 Uiso 1 1 calc R . .
C122 C 0.8984(3) 0.5857(5) 0.6249(3) 0.059 Uani 1 1 d . . .
C123 C 0.8873(4) 0.5340(6) 0.6144(4) 0.096 Uani 1 1 d . . .
H12C H 0.9041 0.5140 0.6001 0.116 Uiso 1 1 calc R . .
C124 C 0.8544(4) 0.5100(6) 0.6230(4) 0.089 Uani 1 1 d . . .
H12D H 0.8482 0.4752 0.6133 0.107 Uiso 1 1 calc R . .
C125 C 0.9372(4) 0.6195(8) 0.6144(4) 0.103 Uani 1 1 d . . .
C126 C 0.7431(4) 0.4682(5) 0.5553(4) 0.061 Uani 1 1 d . . .
C127 C 0.7658(4) 0.4956(6) 0.5315(4) 0.087 Uani 1 1 d . . .
H12E H 0.7753 0.5302 0.5389 0.104 Uiso 1 1 calc R . .
C128 C 0.7750(4) 0.4729(5) 0.4963(4) 0.086 Uani 1 1 d . . .
H12G H 0.7895 0.4922 0.4794 0.103 Uiso 1 1 calc R . .
C129 C 0.7611(4) 0.4172(6) 0.4865(4) 0.078 Uani 1 1 d . . .
C130 C 0.7374(4) 0.3916(4) 0.5101(3) 0.063 Uani 1 1 d . . .
H13A H 0.7260 0.3582 0.5022 0.075 Uiso 1 1 calc R . .
C131 C 0.7300(3) 0.4149(6) 0.5465(4) 0.071 Uani 1 1 d . . .
H13C H 0.7166 0.3953 0.5644 0.086 Uiso 1 1 calc R . .
C132 C 0.7681(4) 0.3933(7) 0.4493(5) 0.102 Uani 1 1 d . . .
N1 N 0.9266(3) 1.3245(4) 0.6273(3) 0.083 Uani 1 1 d . . .
N2 N 0.9719(3) 1.2251(5) 0.6586(3) 0.096 Uani 1 1 d . . .
N3 N 1.0411(3) 1.2671(5) 0.6332(3) 0.089 Uani 1 1 d . . .
N4 N 0.9954(4) 1.3637(5) 0.6015(3) 0.102 Uani 1 1 d . . .
C133 C 0.9053(4) 1.3191(7) 0.6628(4) 0.120 Uani 1 1 d . . .
H13B H 0.8773 1.3294 0.6563 0.144 Uiso 1 1 calc R . .
H13D H 0.9177 1.3420 0.6845 0.144 Uiso 1 1 calc R . .
C134 C 0.9094(4) 1.2547(7) 0.6753(4) 0.112 Uani 1 1 d . . .
H13E H 0.8908 1.2486 0.6946 0.135 Uiso 1 1 calc R . .
H13Z H 0.8991 1.2342 0.6515 0.135 Uiso 1 1 calc R . .
C135 C 0.9453(4) 1.2298(6) 0.6910(4) 0.092 Uani 1 1 d . . .
H13F H 0.9400 1.1939 0.7011 0.110 Uiso 1 1 calc R . .
H13G H 0.9587 1.2512 0.7131 0.110 Uiso 1 1 calc R . .
C136 C 1.0106(4) 1.2003(7) 0.6732(4) 0.113 Uani 1 1 d . . .
H13H H 1.0067 1.1621 0.6788 0.136 Uiso 1 1 calc R . .
H13I H 1.0218 1.2178 0.6981 0.136 Uiso 1 1 calc R . .
C137 C 1.0399(4) 1.2053(6) 0.6435(4) 0.113 Uani 1 1 d . . .
H13J H 1.0310 1.1842 0.6196 0.135 Uiso 1 1 calc R . .
H13K H 1.0663 1.1926 0.6550 0.135 Uiso 1 1 calc R . .
C138 C 1.0624(4) 1.2739(6) 0.5970(4) 0.103 Uani 1 1 d . . .
H13L H 1.0895 1.2598 0.6026 0.123 Uiso 1 1 calc R . .
H13M H 1.0484 1.2538 0.5746 0.123 Uiso 1 1 calc R . .
C139 C 1.0634(4) 1.3304(7) 0.5872(5) 0.122 Uani 1 1 d . . .
H13N H 1.0822 1.3347 0.5679 0.146 Uiso 1 1 calc R . .
H13Y H 1.0746 1.3497 0.6112 0.146 Uiso 1 1 calc R . .
C140 C 1.0236(5) 1.3597(8) 0.5698(5) 0.155 Uani 1 1 d . . .
H14B H 1.0296 1.3959 0.5608 0.186 Uiso 1 1 calc R . .
H14C H 1.0106 1.3396 0.5469 0.186 Uiso 1 1 calc R . .
C141 C 0.9550(5) 1.3885(6) 0.5867(5) 0.138 Uani 1 1 d . . .
H14D H 0.9439 1.3709 0.5619 0.165 Uiso 1 1 calc R . .
H14E H 0.9585 1.4268 0.5812 0.165 Uiso 1 1 calc R . .
C142 C 0.9243(4) 1.3820(6) 0.6192(4) 0.101 Uani 1 1 d . . .
H14F H 0.9329 1.4031 0.6431 0.122 Uiso 1 1 calc R . .
H14G H 0.8973 1.3928 0.6081 0.122 Uiso 1 1 calc R . .
N5 N 0.7193(3) 0.7702(4) 0.4194(3) 0.100 Uani 1 1 d D . .
N6 N 0.7624(4) 0.6709(5) 0.4617(3) 0.121 Uani 1 1 d D . .
N7 N 0.7928(3) 0.6461(5) 0.3861(4) 0.135 Uani 1 1 d D . .
N8 N 0.7465(3) 0.7396(5) 0.3488(3) 0.096 Uani 1 1 d D . .
C143 C 0.6923(5) 0.7560(7) 0.4460(5) 0.177 Uani 1 1 d D . .
H14H H 0.6707 0.7352 0.4313 0.213 Uiso 1 1 calc R . .
H14I H 0.6807 0.7892 0.4549 0.213 Uiso 1 1 calc R . .
C144 C 0.7087(5) 0.7239(7) 0.4825(5) 0.155 Uani 1 1 d D . .
H14J H 0.7296 0.7460 0.4973 0.186 Uiso 1 1 calc R . .
H14Z H 0.6873 0.7209 0.4990 0.186 Uiso 1 1 calc R . .
C145 C 0.7255(5) 0.6691(7) 0.4798(5) 0.153 Uani 1 1 d D . .
H14K H 0.7310 0.6535 0.5064 0.183 Uiso 1 1 calc R . .
H14L H 0.7061 0.6461 0.4638 0.183 Uiso 1 1 calc R . .
C146 C 0.7848(6) 0.6190(7) 0.4511(5) 0.236 Uani 1 1 d D . .
H14M H 0.7991 0.6042 0.4757 0.283 Uiso 1 1 calc R . .
H14N H 0.7651 0.5922 0.4403 0.283 Uiso 1 1 calc R . .
C147 C 0.8150(6) 0.6267(9) 0.4209(6) 0.233 Uani 1 1 d D . .
H14O H 0.8357 0.6526 0.4311 0.279 Uiso 1 1 calc R . .
H14P H 0.8277 0.5924 0.4159 0.279 Uiso 1 1 calc R . .
C148 C 0.8218(5) 0.6603(7) 0.3563(5) 0.158 Uani 1 1 d D . .
H14Q H 0.8440 0.6819 0.3692 0.190 Uiso 1 1 calc R . .
H14R H 0.8324 0.6275 0.3457 0.190 Uiso 1 1 calc R . .
C149 C 0.7979(5) 0.6919(8) 0.3237(5) 0.190 Uani 1 1 d D . .
H14S H 0.8164 0.6997 0.3046 0.228 Uiso 1 1 calc R . .
H14Z H 0.7785 0.6663 0.3104 0.228 Uiso 1 1 calc R . .
C150 C 0.7756(5) 0.7421(7) 0.3271(5) 0.164 Uani 1 1 d D . .
H15B H 0.7944 0.7699 0.3383 0.197 Uiso 1 1 calc R . .
H15C H 0.7646 0.7538 0.3003 0.197 Uiso 1 1 calc R . .
C151 C 0.7251(5) 0.7965(6) 0.3503(5) 0.155 Uani 1 1 d D . .
H15D H 0.7443 0.8255 0.3576 0.186 Uiso 1 1 calc R . .
H15E H 0.7091 0.8052 0.3249 0.186 Uiso 1 1 calc R . .
C152 C 0.7002(5) 0.7866(7) 0.3816(4) 0.138 Uani 1 1 d D . .
H15F H 0.6853 0.8197 0.3852 0.165 Uiso 1 1 calc R . .
H15G H 0.6807 0.7588 0.3720 0.165 Uiso 1 1 calc R . .
N21 N 0.4583(4) 0.6965(5) 0.6600(4) 0.148 Uani 1 1 d D . .
N22 N 0.4925(5) 0.7496(6) 0.5825(4) 0.227 Uani 1 1 d D . .
N23 N 0.5101(4) 0.8411(5) 0.6296(4) 0.141 Uani 1 1 d D . .
N24 N 0.4818(5) 0.7896(6) 0.7021(4) 0.170 Uani 1 1 d D . .
C183 C 0.4495(4) 0.6688(8) 0.6251(4) 0.150 Uani 1 1 d D . .
H18H H 0.4228 0.6807 0.6140 0.180 Uiso 1 1 calc R . .
H18Z H 0.4467 0.6311 0.6328 0.180 Uiso 1 1 calc R . .
C184 C 0.4720(5) 0.6672(6) 0.5916(5) 0.136 Uani 1 1 d D . .
H18I H 0.4986 0.6566 0.6040 0.163 Uiso 1 1 calc R . .
H18Y H 0.4612 0.6352 0.5770 0.163 Uiso 1 1 calc R . .
C185 C 0.4803(9) 0.7030(8) 0.5603(6) 0.458 Uani 1 1 d D . .
H18J H 0.5016 0.6890 0.5463 0.549 Uiso 1 1 calc R . .
H18K H 0.4566 0.7098 0.5412 0.549 Uiso 1 1 calc R . .
C186 C 0.5191(5) 0.7952(8) 0.5682(5) 0.189 Uani 1 1 d D . .
H18L H 0.5029 0.8167 0.5479 0.226 Uiso 1 1 calc R . .
H18M H 0.5406 0.7787 0.5559 0.226 Uiso 1 1 calc R . .
C187 C 0.5376(6) 0.8335(9) 0.6023(6) 0.249 Uani 1 1 d D . .
H18N H 0.5622 0.8177 0.6160 0.299 Uiso 1 1 calc R . .
H18O H 0.5442 0.8683 0.5912 0.299 Uiso 1 1 calc R . .
C188 C 0.5286(7) 0.8759(11) 0.6635(6) 0.299 Uani 1 1 d D . .
H18P H 0.5540 0.8606 0.6754 0.359 Uiso 1 1 calc R . .
H18Q H 0.5334 0.9123 0.6540 0.359 Uiso 1 1 calc R . .
C189 C 0.5006(6) 0.8781(8) 0.6932(7) 0.240 Uani 1 1 d D . .
H18R H 0.5147 0.9001 0.7146 0.288 Uiso 1 1 calc R . .
H18Z H 0.4791 0.9011 0.6806 0.288 Uiso 1 1 calc R . .
C190 C 0.4804(8) 0.8391(8) 0.7139(7) 0.278 Uani 1 1 d D . .
H19A H 0.4915 0.8404 0.7421 0.333 Uiso 1 1 calc R . .
H19F H 0.4524 0.8497 0.7120 0.333 Uiso 1 1 calc R . .
C191 C 0.4487(5) 0.7540(10) 0.7218(6) 0.263 Uani 1 1 d D . .
H19B H 0.4603 0.7381 0.7471 0.316 Uiso 1 1 calc R . .
H19C H 0.4257 0.7760 0.7260 0.316 Uiso 1 1 calc R . .
C192 C 0.4373(6) 0.7106(9) 0.6906(6) 0.257 Uani 1 1 d D . .
H19D H 0.4344 0.6773 0.7054 0.309 Uiso 1 1 calc R . .
H19E H 0.4105 0.7201 0.6779 0.309 Uiso 1 1 calc R . .
N29 N 0.2943(3) 1.2929(6) 0.8654(3) 0.131 Uani 1 1 d D . .
N30 N 0.2406(3) 1.2223(5) 0.9097(3) 0.125 Uani 1 1 d D . .
N31 N 0.1772(3) 1.2953(5) 0.8832(3) 0.097 Uani 1 1 d D . .
N32 N 0.2310(4) 1.3605(5) 0.8410(3) 0.120 Uani 1 1 d D . .
C203 C 0.3153(4) 1.2431(6) 0.8626(5) 0.125 Uani 1 1 d D . .
H20A H 0.3439 1.2506 0.8654 0.150 Uiso 1 1 calc R . .
H20B H 0.3075 1.2276 0.8362 0.150 Uiso 1 1 calc R . .
C204 C 0.3078(4) 1.2026(6) 0.8930(5) 0.150 Uani 1 1 d D . .
H20C H 0.3238 1.1710 0.8883 0.180 Uiso 1 1 calc R . .
H20Z H 0.3195 1.2175 0.9186 0.180 Uiso 1 1 calc R . .
C205 C 0.2684(5) 1.1820(6) 0.8987(5) 0.158 Uani 1 1 d D . .
H20D H 0.2565 1.1646 0.8741 0.190 Uiso 1 1 calc R . .
H20E H 0.2718 1.1543 0.9195 0.190 Uiso 1 1 calc R . .
C206 C 0.1967(4) 1.2096(6) 0.9109(5) 0.153 Uani 1 1 d D . .
H20F H 0.1943 1.1857 0.9333 0.184 Uiso 1 1 calc R . .
H20G H 0.1860 1.1907 0.8865 0.184 Uiso 1 1 calc R . .
C207 C 0.1716(4) 1.2619(6) 0.9150(4) 0.134 Uani 1 1 d D . .
H20H H 0.1434 1.2529 0.9141 0.161 Uiso 1 1 calc R . .
H20I H 0.1806 1.2800 0.9402 0.161 Uiso 1 1 calc R . .
C208 C 0.1612(4) 1.3510(6) 0.8901(5) 0.132 Uani 1 1 d D . .
H20J H 0.1324 1.3491 0.8908 0.158 Uiso 1 1 calc R . .
H20K H 0.1738 1.3651 0.9157 0.158 Uiso 1 1 calc R . .
C209 C 0.1698(5) 1.3877(6) 0.8571(5) 0.133 Uani 1 1 d D . .
H20L H 0.1578 1.3708 0.8323 0.160 Uiso 1 1 calc R . .
H20M H 0.1549 1.4210 0.8599 0.160 Uiso 1 1 calc R . .
C210 C 0.2102(5) 1.4039(7) 0.8510(6) 0.208 Uani 1 1 d D . .
H21B H 0.2088 1.4309 0.8298 0.250 Uiso 1 1 calc R . .
H21Z H 0.2238 1.4201 0.8754 0.250 Uiso 1 1 calc R . .
C211 C 0.2723(6) 1.3777(8) 0.8297(6) 0.240 Uani 1 1 d D . .
H21C H 0.2696 1.3928 0.8028 0.288 Uiso 1 1 calc R . .
H21D H 0.2853 1.4042 0.8485 0.288 Uiso 1 1 calc R . .
C212 C 0.2946(5) 1.3256(7) 0.8321(5) 0.185 Uani 1 1 d D . .
H21E H 0.2842 1.3042 0.8087 0.223 Uiso 1 1 calc R . .
H21F H 0.3224 1.3339 0.8297 0.223 Uiso 1 1 calc R . .
N9 N 0.2794(3) 0.8516(5) 0.3885(3) 0.106 Uani 1 1 d D . .
N10 N 0.2337(3) 0.7941(4) 0.4471(3) 0.073 Uani 1 1 d D . .
N11 N 0.2014(3) 0.7241(5) 0.3826(3) 0.106 Uani 1 1 d D . .
N12 N 0.2458(4) 0.7844(5) 0.3267(3) 0.115 Uani 1 1 d D . .
C153 C 0.2683(5) 0.8944(6) 0.4126(4) 0.128 Uani 1 1 d D . .
H15H H 0.2425 0.9083 0.4004 0.153 Uiso 1 1 calc R . .
H15I H 0.2878 0.9236 0.4120 0.153 Uiso 1 1 calc R . .
C154 C 0.2652(5) 0.8811(6) 0.4560(4) 0.129 Uani 1 1 d D . .
H15J H 0.2893 0.8619 0.4673 0.155 Uiso 1 1 calc R . .
H15K H 0.2642 0.9150 0.4707 0.155 Uiso 1 1 calc R . .
C155 C 0.2309(4) 0.8488(5) 0.4621(4) 0.111 Uani 1 1 d D . .
H15L H 0.2068 0.8659 0.4486 0.133 Uiso 1 1 calc R . .
H15M H 0.2287 0.8473 0.4905 0.133 Uiso 1 1 calc R . .
C156 C 0.1978(4) 0.7557(6) 0.4508(4) 0.135 Uani 1 1 d D . .
H15N H 0.2001 0.7416 0.4779 0.162 Uiso 1 1 calc R . .
H15O H 0.1730 0.7764 0.4459 0.162 Uiso 1 1 calc R . .
C157 C 0.1956(5) 0.7078(7) 0.4211(5) 0.182 Uani 1 1 d D . .
H15P H 0.2160 0.6812 0.4308 0.218 Uiso 1 1 calc R . .
H15Q H 0.1696 0.6903 0.4200 0.218 Uiso 1 1 calc R . .
C158 C 0.2040(5) 0.6763(7) 0.3552(5) 0.173 Uani 1 1 d D . .
H15R H 0.2252 0.6517 0.3664 0.207 Uiso 1 1 calc R . .
H15S H 0.1788 0.6565 0.3514 0.207 Uiso 1 1 calc R . .
C159 C 0.2131(5) 0.6988(6) 0.3159(4) 0.136 Uani 1 1 d D . .
H15T H 0.2166 0.6673 0.2994 0.163 Uiso 1 1 calc R . .
H15Z H 0.1885 0.7162 0.3039 0.163 Uiso 1 1 calc R . .
C160 C 0.2453(5) 0.7363(7) 0.3091(5) 0.172 Uani 1 1 d D . .
H16A H 0.2708 0.7185 0.3180 0.206 Uiso 1 1 calc R . .
H16V H 0.2439 0.7421 0.2805 0.206 Uiso 1 1 calc R . .
C161 C 0.2846(4) 0.8192(7) 0.3222(5) 0.136 Uani 1 1 d D . .
H16B H 0.3089 0.7991 0.3315 0.163 Uiso 1 1 calc R . .
H16C H 0.2851 0.8302 0.2946 0.163 Uiso 1 1 calc R . .
C162 C 0.2802(6) 0.8670(7) 0.3481(5) 0.202 Uani 1 1 d D . .
H16D H 0.3023 0.8918 0.3467 0.243 Uiso 1 1 calc R . .
H16E H 0.2554 0.8859 0.3384 0.243 Uiso 1 1 calc R . .
N13 N 0.4664(4) 0.3449(5) 0.0828(3) 0.110 Uani 1 1 d D . .
N14 N 0.4189(3) 0.2865(5) 0.1378(3) 0.102 Uani 1 1 d D . .
N15 N 0.4849(4) 0.2240(5) 0.1674(3) 0.138 Uani 1 1 d D . .
N16 N 0.5352(4) 0.2872(6) 0.1125(4) 0.166 Uani 1 1 d D . .
C163 C 0.4409(5) 0.3894(7) 0.0910(6) 0.172 Uani 1 1 d D . .
H16F H 0.4332 0.4092 0.0663 0.207 Uiso 1 1 calc R . .
H16G H 0.4565 0.4140 0.1095 0.207 Uiso 1 1 calc R . .
C164 C 0.4048(5) 0.3751(7) 0.1076(5) 0.149 Uani 1 1 d D . .
H16H H 0.3810 0.3904 0.0953 0.179 Uiso 1 1 calc R . .
C165 C 0.4016(5) 0.3397(6) 0.1410(5) 0.146 Uani 1 1 d D . .
H16I H 0.3734 0.3354 0.1438 0.175 Uiso 1 1 calc R . .
H16J H 0.4146 0.3570 0.1652 0.175 Uiso 1 1 calc R . .
C166 C 0.4164(4) 0.2541(6) 0.1737(4) 0.123 Uani 1 1 d D . .
H16K H 0.4209 0.2779 0.1968 0.148 Uiso 1 1 calc R . .
H16L H 0.3894 0.2398 0.1724 0.148 Uiso 1 1 calc R . .
C167 C 0.4441(5) 0.2095(7) 0.1799(6) 0.192 Uani 1 1 d D . .
H16M H 0.4331 0.1783 0.1646 0.231 Uiso 1 1 calc R . .
H16N H 0.4477 0.1995 0.2081 0.231 Uiso 1 1 calc R . .
C168 C 0.5161(5) 0.1855(7) 0.1652(6) 0.164 Uani 1 1 d D . .
H16O H 0.5063 0.1579 0.1457 0.197 Uiso 1 1 calc R . .
H16P H 0.5220 0.1677 0.1910 0.197 Uiso 1 1 calc R . .
C169 C 0.5534(5) 0.2079(7) 0.1542(5) 0.175 Uani 1 1 d D . .
H16Q H 0.5637 0.2325 0.1757 0.210 Uiso 1 1 calc R . .
H16W H 0.5721 0.1778 0.1553 0.210 Uiso 1 1 calc R . .
C170 C 0.5565(5) 0.2353(6) 0.1188(5) 0.150 Uani 1 1 d D . .
H17B H 0.5468 0.2113 0.0967 0.180 Uiso 1 1 calc R . .
H17C H 0.5848 0.2419 0.1175 0.180 Uiso 1 1 calc R . .
C171 C 0.5345(5) 0.3132(7) 0.0699(5) 0.169 Uani 1 1 d D . .
H17D H 0.5605 0.3282 0.0665 0.203 Uiso 1 1 calc R . .
H17E H 0.5268 0.2866 0.0490 0.203 Uiso 1 1 calc R . .
C172 C 0.5050(5) 0.3550(7) 0.0692(6) 0.186 Uani 1 1 d D . .
H17F H 0.4996 0.3678 0.0417 0.223 Uiso 1 1 calc R . .
H17G H 0.5174 0.3850 0.0850 0.223 Uiso 1 1 calc R . .
N17 N 0.7138(3) 0.2543(5) 0.9153(3) 0.089 Uani 1 1 d D . .
N18 N 0.6883(3) 0.1560(4) 0.8681(3) 0.085 Uani 1 1 d D . .
N19 N 0.7650(3) 0.1389(5) 0.8490(3) 0.105 Uani 1 1 d D . .
N20 N 0.7940(3) 0.2387(5) 0.8987(3) 0.101 Uani 1 1 d D . .
C173 C 0.6856(4) 0.2345(6) 0.9410(4) 0.096 Uani 1 1 d D . .
H17H H 0.6738 0.2648 0.9538 0.115 Uiso 1 1 calc R . .
H17I H 0.6992 0.2111 0.9618 0.115 Uiso 1 1 calc R . .
C174 C 0.6543(4) 0.2040(6) 0.9157(4) 0.130 Uani 1 1 d D . .
H17J H 0.6323 0.1986 0.9313 0.156 Uiso 1 1 calc R . .
H17Z H 0.6443 0.2274 0.8934 0.156 Uiso 1 1 calc R . .
C175 C 0.6630(4) 0.1522(6) 0.8993(4) 0.108 Uani 1 1 d D . .
H17K H 0.6380 0.1348 0.8886 0.130 Uiso 1 1 calc R . .
H17L H 0.6761 0.1294 0.9207 0.130 Uiso 1 1 calc R . .
C176 C 0.6984(4) 0.1051(6) 0.8492(4) 0.133 Uani 1 1 d D . .
H17M H 0.7082 0.0789 0.8698 0.160 Uiso 1 1 calc R . .
H17N H 0.6744 0.0901 0.8338 0.160 Uiso 1 1 calc R . .
C177 C 0.7284(4) 0.1136(7) 0.8233(4) 0.128 Uani 1 1 d D . .
H17O H 0.7183 0.1379 0.8016 0.154 Uiso 1 1 calc R . .
H17P H 0.7356 0.0794 0.8120 0.154 Uiso 1 1 calc R . .
C178 C 0.7942(5) 0.1593(7) 0.8234(5) 0.150 Uani 1 1 d D . .
H17Q H 0.7809 0.1837 0.8032 0.180 Uiso 1 1 calc R . .
H17R H 0.8052 0.1291 0.8099 0.180 Uiso 1 1 calc R . .
C179 C 0.8272(5) 0.1888(7) 0.8487(5) 0.146 Uani 1 1 d D . .
H17S H 0.8382 0.1638 0.8696 0.175 Uiso 1 1 calc R . .
H17Y H 0.8482 0.1951 0.8320 0.175 Uiso 1 1 calc R . .
C180 C 0.8207(5) 0.2392(6) 0.8678(5) 0.136 Uani 1 1 d D . .
H18B H 0.8100 0.2649 0.8473 0.164 Uiso 1 1 calc R . .
H18C H 0.8466 0.2530 0.8798 0.164 Uiso 1 1 calc R . .
C181 C 0.7812(4) 0.2922(6) 0.9172(4) 0.117 Uani 1 1 d D . .
H18D H 0.8035 0.3066 0.9355 0.140 Uiso 1 1 calc R . .
H18E H 0.7741 0.3188 0.8962 0.140 Uiso 1 1 calc R . .
C182 C 0.7473(5) 0.2834(7) 0.9386(5) 0.155 Uani 1 1 d D . .
H18F H 0.7376 0.3184 0.9467 0.186 Uiso 1 1 calc R . .
H18G H 0.7562 0.2629 0.9628 0.186 Uiso 1 1 calc R . .
N25 N -0.0121(3) 0.7364(5) 0.5800(3) 0.086 Uani 1 1 d D . .
N26 N 0.0317(3) 0.6407(4) 0.6201(3) 0.085 Uani 1 1 d D . .
N27 N 0.0076(3) 0.6738(4) 0.6942(3) 0.077 Uani 1 1 d D . .
N28 N -0.0359(3) 0.7724(4) 0.6530(3) 0.063 Uani 1 1 d D . .
C193 C 0.0190(4) 0.7326(6) 0.5546(4) 0.101 Uani 1 1 d D . .
H19E H 0.0404 0.7579 0.5640 0.121 Uiso 1 1 calc R . .
H19F H 0.0081 0.7431 0.5275 0.121 Uiso 1 1 calc R . .
C194 C 0.0362(4) 0.6764(6) 0.5537(4) 0.120 Uani 1 1 d D . .
H19G H 0.0144 0.6517 0.5444 0.143 Uiso 1 1 calc R . .
H19Z H 0.0546 0.6760 0.5339 0.143 Uiso 1 1 calc R . .
C195 C 0.0572(4) 0.6548(5) 0.5907(3) 0.085 Uani 1 1 d D . .
H19H H 0.0719 0.6226 0.5846 0.102 Uiso 1 1 calc R . .
H19I H 0.0766 0.6815 0.6022 0.102 Uiso 1 1 calc R . .
C196 C 0.0495(4) 0.6191(6) 0.6591(4) 0.116 Uani 1 1 d D . .
H19J H 0.0598 0.5830 0.6549 0.140 Uiso 1 1 calc R . .
H19K H 0.0723 0.6419 0.6691 0.140 Uiso 1 1 calc R . .
C197 C 0.0239(4) 0.6156(5) 0.6894(4) 0.084 Uani 1 1 d D . .
H19L H 0.0388 0.6031 0.7144 0.101 Uiso 1 1 calc R . .
H19M H 0.0020 0.5905 0.6814 0.101 Uiso 1 1 calc R . .
C198 C -0.0278(3) 0.6772(5) 0.7163(3) 0.078 Uani 1 1 d D . .
H19N H -0.0483 0.6523 0.7042 0.093 Uiso 1 1 calc R . .
H19O H -0.0199 0.6657 0.7438 0.093 Uiso 1 1 calc R . .
C199 C -0.0451(3) 0.7326(5) 0.7164(3) 0.073 Uani 1 1 d D . .
H19P H -0.0643 0.7322 0.7354 0.087 Uiso 1 1 calc R . .
H19Y H -0.0235 0.7567 0.7273 0.087 Uiso 1 1 calc R . .
C200 C -0.0643(3) 0.7577(5) 0.6813(4) 0.086 Uani 1 1 d D . .
H20N H -0.0779 0.7904 0.6886 0.103 Uiso 1 1 calc R . .
H20O H -0.0845 0.7332 0.6681 0.103 Uiso 1 1 calc R . .
C201 C -0.0557(4) 0.7959(6) 0.6133(4) 0.126 Uani 1 1 d D . .
H20P H -0.0799 0.7757 0.6038 0.152 Uiso 1 1 calc R . .
H20Q H -0.0630 0.8337 0.6168 0.152 Uiso 1 1 calc R . .
C202 C -0.0271(4) 0.7920(5) 0.5846(4) 0.096 Uani 1 1 d D . .
H20R H -0.0045 0.8157 0.5931 0.116 Uiso 1 1 calc R . .
H20S H -0.0398 0.8048 0.5587 0.116 Uiso 1 1 calc R . .

loop_
_atom_site_aniso_label
_atom_site_aniso_U_11
_atom_site_aniso_U_22
_atom_site_aniso_U_33
_atom_site_aniso_U_23
_atom_site_aniso_U_13
_atom_site_aniso_U_12
Ni1 0.056 0.086 0.060 -0.037 0.002 0.014
Ni2 0.048 0.057 0.084 0.002 0.018 -0.019
Ni3 0.049 0.127 0.056 -0.029 -0.004 0.045
Ni4 0.057 0.074 0.057 -0.028 0.006 0.011
Ni5 0.067 0.068 0.048 0.018 0.011 -0.011
Ni6 0.060 0.087 0.063 -0.017 -0.006 0.038
Ni7 0.039 0.056 0.062 0.005 0.009 -0.017
Ni8 0.067 0.119 0.072 -0.054 0.001 0.024
O1 0.036 0.058 0.041 -0.018 0.005 0.005
O2 0.020 0.068 0.070 0.002 -0.010 -0.008
O3 0.042 0.093 0.035 -0.023 -0.008 0.034
O4 0.039 0.056 0.050 0.006 -0.014 -0.006
O5 0.056 0.066 0.079 -0.038 -0.006 0.021
O6 0.075 0.118 0.085 -0.055 0.017 0.027
O7 0.050 0.194 0.096 0.070 0.017 -0.013
O8 0.051 0.150 0.036 0.041 -0.005 -0.006
O9 0.056 0.154 0.056 0.000 -0.009 0.062
O10 0.081 0.238 0.056 0.007 0.017 0.101
O11 0.064 0.084 0.091 0.033 0.002 -0.039
O12 0.057 0.062 0.066 0.001 0.004 -0.024
O13 0.052 0.037 0.082 0.009 0.008 0.009
O14 0.038 0.039 0.043 0.003 -0.001 -0.015
O15 0.038 0.041 0.029 -0.002 -0.009 0.016
O16 0.101 0.038 0.051 -0.003 0.028 0.003
O17 0.054 0.044 0.145 -0.022 0.014 -0.048
O18 0.083 0.171 0.243 -0.073 0.098 -0.064
O19 0.147 0.114 0.086 -0.023 0.036 0.004
O20 0.064 0.100 0.075 -0.048 0.010 -0.013
O21 0.055 0.082 0.084 0.037 -0.008 -0.018
O22 0.073 0.067 0.053 0.021 -0.005 -0.018
O23 0.039 0.133 0.066 -0.036 -0.015 0.039
O24 0.027 0.106 0.081 -0.032 -0.022 0.025
O25 0.054 0.040 0.041 -0.021 -0.015 0.008
O26 0.039 0.044 0.030 0.020 0.000 -0.005
O27 0.049 0.040 0.046 0.001 0.005 0.007
O28 0.048 0.088 0.039 0.026 0.005 -0.011
O29 0.091 0.118 0.057 -0.034 -0.016 0.057
O30 0.070 0.105 0.078 -0.043 -0.003 0.027
O31 0.073 0.072 0.046 0.010 0.006 -0.026
O32 0.044 0.050 0.069 0.010 0.006 -0.034
O33 0.067 0.184 0.063 -0.044 -0.033 0.092
O34 0.132 0.227 0.035 -0.015 -0.002 0.114
O35 0.081 0.189 0.065 0.054 0.007 -0.004
O36 0.083 0.137 0.064 0.036 0.016 -0.009
O37 0.048 0.054 0.036 -0.011 -0.003 0.018
O38 0.025 0.051 0.051 0.002 -0.004 -0.014
O39 0.018 0.050 0.099 0.015 0.010 0.001
O40 0.104 0.067 0.044 -0.001 0.022 0.022
O41 0.066 0.081 0.078 0.010 -0.011 0.046
O42 0.101 0.095 0.104 -0.050 0.012 0.057
O43 0.074 0.111 0.085 0.049 0.002 -0.019
O44 0.071 0.071 0.041 0.012 0.000 -0.009
O45 0.106 0.059 0.084 -0.031 0.042 -0.041
O46 0.138 0.175 0.204 -0.087 0.094 -0.090
O47 0.184 0.170 0.139 -0.107 0.109 -0.077
O48 0.067 0.093 0.064 -0.032 0.015 0.006
C1 0.011 0.053 0.021 0.008 0.001 0.014
C2 0.020 0.040 0.052 0.008 0.002 0.008
C3 0.056 0.035 0.040 0.010 0.017 0.004
C4 0.038 0.043 0.024 -0.004 -0.007 0.004
C5 0.040 0.036 0.014 0.006 -0.005 0.005
C6 0.030 0.033 0.042 -0.004 0.000 0.006
C7 0.044 0.062 0.009 0.000 -0.005 0.021
C8 0.049 0.055 0.058 0.004 0.012 0.010
C9 0.046 0.036 0.027 -0.003 0.013 0.016
C10 0.041 0.043 0.040 -0.006 -0.008 0.002
C11 0.046 0.040 0.035 0.001 0.013 0.020
C12 0.074 0.045 0.082 0.000 0.027 0.033
C13 0.074 0.043 0.011 0.016 0.006 -0.012
C14 0.034 0.072 0.049 0.041 0.009 -0.012
C15 0.031 0.070 0.048 0.023 0.010 -0.001
C16 0.038 0.061 0.072 0.020 0.021 -0.034
C17 0.081 0.124 0.054 0.018 0.024 -0.052
C18 0.029 0.092 0.049 0.007 0.008 -0.003
C19 0.086 0.119 0.028 0.029 0.017 -0.016
C20 0.020 0.076 0.047 -0.006 0.006 0.009
C21 0.029 0.168 0.108 0.008 0.018 0.067
C22 0.167 0.145 0.059 0.034 -0.086 -0.026
C23 0.077 0.131 0.049 -0.039 0.037 0.007
C24 0.055 0.077 0.059 -0.020 -0.015 -0.002
C25 0.041 0.075 0.060 -0.006 0.007 0.030
C26 0.046 0.136 0.122 -0.004 0.016 0.057
C27 0.031 0.051 0.033 0.008 0.019 0.003
C28 0.030 0.088 0.063 -0.008 -0.016 -0.015
C29 0.031 0.051 0.033 0.008 0.019 0.003
C30 0.030 0.088 0.063 -0.008 -0.016 -0.015
C31 0.049 0.046 0.043 0.000 -0.004 -0.009
C32 0.037 0.044 0.049 0.023 0.020 -0.007
C33 0.029 0.081 0.123 0.015 0.010 0.005
C34 0.049 0.046 0.043 0.000 -0.004 -0.009
C35 0.032 0.057 0.044 -0.011 0.006 0.014
C36 0.032 0.057 0.044 -0.011 0.006 0.014
C37 0.049 0.043 0.021 0.022 0.000 0.017
C38 0.010 0.021 0.044 -0.001 0.002 0.004
C39 0.023 0.099 0.046 -0.001 0.010 -0.012
C40 0.066 0.015 0.123 -0.033 0.032 -0.020
C41 0.038 0.037 0.107 -0.023 0.016 -0.014
C42 0.062 0.079 0.077 -0.009 0.034 -0.007
C43 0.066 0.080 0.132 -0.048 0.056 -0.023
C44 0.053 0.087 0.130 -0.035 0.042 -0.025
C45 0.053 0.087 0.130 -0.035 0.042 -0.025
C46 0.098 0.065 0.053 0.023 0.029 0.005
C47 0.153 0.217 0.102 -0.100 0.056 -0.119
C48 0.096 0.195 0.107 -0.056 0.061 -0.066
C49 0.050 0.116 0.069 -0.057 0.029 -0.021
C50 0.083 0.069 0.043 -0.032 0.026 -0.022
C51 0.122 0.011 0.063 0.001 0.018 -0.027
C52 0.104 0.200 0.025 -0.033 0.009 0.018
C53 0.035 0.027 0.042 -0.005 0.005 -0.007
C54 0.038 0.066 0.062 -0.008 -0.001 0.016
C55 0.033 0.039 0.066 0.032 0.014 -0.016
C56 0.057 0.036 0.028 -0.001 0.010 -0.004
C57 0.046 0.025 0.038 0.018 0.012 0.010
C58 0.018 0.038 0.063 -0.007 -0.009 -0.001
C59 0.046 0.074 0.044 0.013 0.019 0.021
C60 0.054 0.049 0.035 0.000 0.002 0.005
C61 0.057 0.043 0.045 0.006 0.018 -0.004
C62 0.023 0.090 0.035 0.004 -0.020 0.012
C63 0.052 0.028 0.047 0.006 -0.005 -0.005
C64 0.025 0.048 0.046 0.007 -0.008 -0.021
C65 0.026 0.045 0.050 -0.002 -0.005 -0.011
C66 0.041 0.077 0.046 -0.022 0.012 0.033
C67 0.011 0.029 0.040 -0.001 -0.015 -0.003
C68 0.029 0.035 0.024 0.010 -0.001 0.009
C69 0.054 0.021 0.028 -0.009 -0.003 0.008
C70 0.031 0.044 0.025 -0.023 -0.007 0.007
C71 0.023 0.032 0.027 0.004 -0.002 -0.016
C72 0.031 0.051 0.039 -0.003 0.007 0.011
C73 0.032 0.059 0.044 -0.003 0.007 -0.008
C74 0.035 0.062 0.045 -0.003 0.018 0.010
C75 0.048 0.059 0.039 0.004 -0.005 -0.026
C76 0.056 0.066 0.053 0.008 0.023 0.018
C77 0.058 0.057 0.029 -0.019 -0.010 -0.007
C78 0.072 0.066 0.048 -0.029 0.005 0.033
C79 0.016 0.059 0.033 -0.021 0.006 -0.014
C80 0.059 0.084 0.039 0.042 0.000 0.025
C81 0.060 0.071 0.045 0.015 0.029 -0.031
C82 0.024 0.032 0.044 0.005 -0.008 -0.007
C83 0.015 0.070 0.038 -0.028 0.004 -0.029
C84 0.045 0.048 0.021 0.003 0.019 0.000
C85 0.006 0.069 0.088 -0.003 -0.008 -0.013
C86 0.052 0.066 0.036 -0.030 0.014 0.009
C87 0.041 0.119 0.053 0.030 0.017 0.042
C88 0.075 0.086 0.026 -0.016 0.024 0.038
C89 0.055 0.072 0.119 -0.012 -0.032 0.043
C90 0.094 0.168 0.061 -0.029 0.001 0.045
C91 0.038 0.099 0.079 0.001 -0.023 0.052
C92 0.061 0.160 0.060 0.005 -0.014 0.057
C93 0.026 0.056 0.035 -0.005 -0.005 -0.008
C94 0.045 0.112 0.051 0.049 0.009 0.000
C95 0.045 0.100 0.109 0.028 0.006 -0.024
C96 0.029 0.113 0.052 0.022 -0.016 0.011
C97 0.054 0.077 0.028 0.029 0.013 0.004
C98 0.069 0.054 0.065 -0.010 0.025 0.010
C99 0.055 0.100 0.066 0.038 0.011 -0.016
C100 0.047 0.022 0.024 -0.007 0.008 0.004
C101 0.055 0.046 0.032 0.001 0.003 0.003
C102 0.018 0.024 0.054 -0.014 0.005 -0.001
C103 0.012 0.019 0.068 -0.006 0.010 -0.008
C104 0.061 0.024 0.050 0.025 -0.010 -0.006
C105 0.030 0.034 0.040 0.011 0.005 -0.008
C106 0.040 0.034 0.050 -0.003 0.001 0.004
C107 0.062 0.043 0.031 0.004 0.004 -0.012
C108 0.029 0.031 0.090 0.001 0.012 -0.003
C109 0.035 0.058 0.034 0.002 0.008 0.008
C110 0.030 0.051 0.053 -0.011 -0.005 0.013
C111 0.026 0.055 0.087 0.007 0.003 -0.001
C112 0.028 0.014 0.041 0.010 0.016 0.000
C113 0.034 0.064 0.050 0.017 0.003 -0.022
C114 0.023 0.060 0.045 0.010 -0.007 -0.026
C115 0.055 0.057 0.048 -0.017 0.036 -0.020
C116 0.051 0.058 0.020 -0.007 -0.002 0.022
C117 0.048 0.035 0.034 0.010 0.012 -0.019
C118 0.058 0.064 0.047 0.030 0.010 -0.036
C119 0.070 0.028 0.084 -0.020 0.005 0.012
C120 0.041 0.065 0.104 0.002 0.000 -0.002
C121 0.047 0.038 0.075 -0.009 0.030 -0.023
C122 0.062 0.050 0.072 -0.023 0.027 -0.045
C123 0.092 0.103 0.108 -0.031 0.068 -0.018
C124 0.086 0.066 0.122 -0.026 0.039 -0.034
C125 0.041 0.221 0.056 -0.025 0.032 0.013
C126 0.067 0.046 0.070 0.011 0.007 0.001
C127 0.132 0.054 0.087 0.000 0.057 0.005
C128 0.154 0.043 0.059 -0.014 0.009 -0.029
C129 0.089 0.103 0.051 -0.026 0.036 0.026
C130 0.121 0.017 0.055 -0.017 0.025 0.005
C131 0.046 0.094 0.074 -0.003 0.006 0.006
C132 0.090 0.107 0.120 -0.001 0.054 -0.034
N1 0.042 0.070 0.132 -0.047 -0.003 0.012
N2 0.097 0.118 0.070 -0.019 0.005 0.056
N3 0.075 0.119 0.074 -0.026 0.017 0.012
N4 0.119 0.117 0.069 -0.007 0.015 0.031
C133 0.073 0.185 0.106 -0.064 0.028 0.010
C134 0.099 0.147 0.094 0.004 0.026 0.010
C135 0.062 0.108 0.102 0.007 -0.005 -0.012
C136 0.105 0.143 0.085 0.001 -0.012 0.028
C137 0.111 0.102 0.116 -0.052 -0.015 0.013
C138 0.111 0.108 0.095 -0.048 0.032 0.004
C139 0.091 0.159 0.118 -0.015 0.029 0.024
C140 0.145 0.179 0.153 0.010 0.057 0.007
C141 0.154 0.069 0.183 0.028 -0.001 0.033
C142 0.101 0.088 0.114 -0.016 0.013 0.019
N5 0.102 0.081 0.118 -0.016 0.022 0.013
N6 0.108 0.163 0.089 0.013 0.001 -0.017
N7 0.079 0.117 0.215 -0.073 0.033 -0.033
N8 0.110 0.149 0.034 0.003 0.030 -0.062
C143 0.107 0.159 0.267 -0.050 0.028 0.015
C144 0.121 0.214 0.140 0.024 0.054 -0.031
C145 0.153 0.189 0.128 0.060 0.062 -0.054
C146 0.361 0.119 0.180 0.040 -0.142 0.005
C147 0.215 0.160 0.318 -0.066 0.017 -0.026
C148 0.111 0.162 0.215 -0.060 0.073 -0.045
C149 0.152 0.180 0.250 0.000 0.076 -0.041
C150 0.218 0.161 0.117 -0.038 0.034 -0.094
C151 0.152 0.121 0.164 0.035 -0.076 0.007
C152 0.149 0.101 0.152 0.038 -0.021 0.011
N21 0.081 0.149 0.211 -0.074 0.002 -0.036
N22 0.260 0.174 0.190 -0.033 -0.173 0.028
N23 0.128 0.101 0.203 0.037 0.060 0.027
N24 0.234 0.133 0.113 -0.030 -0.090 0.020
C183 0.067 0.217 0.146 0.010 -0.060 -0.026
C184 0.108 0.110 0.189 -0.009 0.021 -0.003
C185 0.545 0.467 0.324 0.042 -0.075 0.364
C186 0.155 0.287 0.110 -0.017 -0.031 -0.004
C187 0.194 0.315 0.256 0.064 0.100 -0.061
C188 0.312 0.336 0.231 -0.020 -0.028 -0.050
C189 0.165 0.237 0.314 -0.114 0.016 0.072
C190 0.356 0.205 0.240 0.022 -0.082 0.055
C191 0.076 0.550 0.168 -0.010 0.031 -0.013
C192 0.169 0.311 0.285 0.120 0.005 0.059
N29 0.086 0.206 0.097 -0.067 -0.006 0.041
N30 0.107 0.161 0.095 -0.074 -0.034 0.047
N31 0.075 0.140 0.077 -0.039 0.016 0.005
N32 0.169 0.135 0.048 -0.007 -0.019 0.057
C203 0.079 0.137 0.151 -0.061 -0.014 -0.018
C204 0.115 0.168 0.168 -0.088 0.020 0.067
C205 0.230 0.104 0.128 0.001 -0.025 0.088
C206 0.144 0.159 0.135 0.019 -0.061 -0.026
C207 0.109 0.159 0.117 -0.032 -0.046 -0.005
C208 0.085 0.163 0.158 -0.070 0.056 0.065
C209 0.177 0.099 0.117 -0.023 -0.003 0.038
C210 0.203 0.206 0.209 -0.020 0.006 0.054
C211 0.228 0.333 0.166 -0.028 0.057 -0.066
C212 0.172 0.199 0.180 -0.032 0.003 -0.087
N9 0.060 0.162 0.099 -0.025 0.025 0.013
N10 0.077 0.065 0.068 -0.013 -0.020 0.043
N11 0.072 0.097 0.138 -0.002 -0.030 0.023
N12 0.156 0.132 0.053 -0.006 -0.005 0.092
C153 0.103 0.167 0.116 -0.024 0.023 0.003
C154 0.164 0.091 0.136 -0.018 0.031 0.035
C155 0.107 0.150 0.068 -0.036 -0.017 0.060
C156 0.099 0.174 0.131 0.048 0.007 0.047
C157 0.122 0.175 0.234 -0.016 -0.027 0.040
C158 0.109 0.211 0.195 -0.084 0.008 0.047
C159 0.182 0.142 0.089 -0.046 0.042 0.043
C160 0.182 0.202 0.126 -0.047 0.003 0.038
C161 0.071 0.218 0.127 0.026 0.041 0.008
C162 0.190 0.267 0.153 -0.009 0.030 0.004
N13 0.160 0.106 0.059 -0.017 -0.006 -0.027
N14 0.077 0.129 0.099 -0.035 0.012 -0.003
N15 0.197 0.150 0.056 -0.041 -0.025 0.061
N16 0.138 0.233 0.126 -0.109 0.017 0.000
C163 0.211 0.157 0.146 0.018 0.011 0.019
C164 0.155 0.134 0.156 -0.018 0.003 0.017
C165 0.126 0.147 0.152 -0.067 -0.029 0.058
C166 0.151 0.163 0.055 -0.016 0.011 -0.054
C167 0.233 0.185 0.153 -0.033 0.003 -0.058
C168 0.174 0.112 0.191 -0.013 -0.030 0.021
C169 0.204 0.144 0.175 -0.029 0.020 0.038
C170 0.145 0.125 0.168 -0.066 -0.028 0.047
C171 0.155 0.187 0.173 -0.047 0.052 -0.047
C172 0.250 0.160 0.142 0.035 0.005 -0.071
N17 0.088 0.112 0.057 -0.027 -0.027 0.002
N18 0.103 0.084 0.067 0.024 0.009 -0.047
N19 0.137 0.128 0.063 0.029 0.055 0.004
N20 0.074 0.097 0.129 0.022 0.004 0.001
C173 0.091 0.099 0.101 -0.008 0.024 0.017
C174 0.103 0.187 0.107 0.062 0.034 0.016
C175 0.104 0.112 0.099 0.025 -0.023 -0.028
C176 0.142 0.129 0.113 0.005 -0.040 -0.016
C177 0.144 0.130 0.112 -0.022 0.016 -0.058
C178 0.143 0.174 0.143 -0.022 0.057 -0.010
C179 0.179 0.140 0.129 0.042 0.059 -0.005
C180 0.110 0.147 0.152 0.050 0.019 -0.024
C181 0.100 0.104 0.131 -0.023 -0.038 0.015
C182 0.188 0.120 0.156 0.017 0.019 0.030
N25 0.076 0.113 0.073 -0.003 0.022 -0.028
N26 0.054 0.100 0.106 -0.030 0.027 -0.025
N27 0.089 0.056 0.079 0.037 -0.013 -0.027
N28 0.063 0.067 0.063 -0.015 0.024 0.015
C193 0.115 0.106 0.080 0.035 0.011 -0.022
C194 0.103 0.133 0.136 -0.041 0.060 -0.042
C195 0.095 0.093 0.066 -0.003 0.011 0.005
C196 0.104 0.115 0.127 0.008 -0.001 0.014
C197 0.078 0.075 0.094 0.020 -0.008 -0.043
C198 0.065 0.115 0.052 0.019 0.000 -0.060
C199 0.054 0.076 0.092 -0.005 0.021 -0.024
C200 0.063 0.074 0.123 -0.035 0.021 -0.016
C201 0.116 0.134 0.131 -0.024 0.022 -0.019
C202 0.106 0.065 0.105 0.040 -0.038 -0.011

loop_
_atom_type_symbol
_atom_type_description
_atom_type_scat_dispersion_real
_atom_type_scat_dispersion_imag
_atom_type_scat_source
C C 0.0033 0.0016 'International Tables Vol C Tables 4.2.6.8 and 6.1.1.4'
H H 0.0000 0.0000 'International Tables Vol C Tables 4.2.6.8 and 6.1.1.4'
N N 0.0061 0.0033 'International Tables Vol C Tables 4.2.6.8 and 6.1.1.4'
O O 0.0106 0.0060 'International Tables Vol C Tables 4.2.6.8 and 6.1.1.4'
Ni Ni 0.3393 1.1124 'International Tables Vol C Tables 4.2.6.8 and 6.1.1.4'

loop_
_geom_angle_atom_site_label_1
_geom_angle_atom_site_label_2
_geom_angle_atom_site_label_3
_geom_angle
_geom_angle_site_symmetry_1
_geom_angle_site_symmetry_3
_geom_angle_publ_flag
N4 Ni1 N3 94.8(5) . . ?
N4 Ni1 N2 178.2(5) . . ?
N3 Ni1 N2 86.7(5) . . ?
N4 Ni1 O5 95.6(4) . . ?
N3 Ni1 O5 89.1(4) . . ?
N2 Ni1 O5 83.6(4) . . ?
N4 Ni1 N1 84.9(5) . . ?
N3 Ni1 N1 179.5(5) . . ?
N2 Ni1 N1 93.5(5) . . ?
O5 Ni1 N1 91.3(4) . . ?
N4 Ni1 O8 89.9(4) . 4_586 ?
N3 Ni1 O8 92.1(4) . 4_586 ?
N2 Ni1 O8 90.9(4) . 4_586 ?
O5 Ni1 O8 174.3(4) . 4_586 ?
N1 Ni1 O8 87.5(4) . 4_586 ?
N8 Ni2 N7 94.2(5) . . ?
N8 Ni2 O17 89.3(4) . . ?
N7 Ni2 O17 94.5(4) . . ?
N8 Ni2 O12 88.1(4) . . ?
N7 Ni2 O12 93.6(4) . . ?
O17 Ni2 O12 171.7(3) . . ?
N8 Ni2 N6 176.1(5) . . ?
N7 Ni2 N6 89.4(5) . . ?
O17 Ni2 N6 89.1(4) . . ?
O12 Ni2 N6 93.0(4) . . ?
N8 Ni2 N5 83.8(4) . . ?
N7 Ni2 N5 176.7(5) . . ?
O17 Ni2 N5 88.1(4) . . ?
O12 Ni2 N5 83.8(4) . . ?
N6 Ni2 N5 92.7(4) . . ?
N11 Ni3 N12 93.8(5) . . ?
N11 Ni3 N10 90.2(4) . . ?
N12 Ni3 N10 174.9(4) . . ?
N11 Ni3 N9 176.9(5) . . ?
N12 Ni3 N9 83.5(4) . . ?
N10 Ni3 N9 92.5(4) . . ?
N11 Ni3 O23 89.5(4) . . ?
N12 Ni3 O23 89.7(4) . . ?
N10 Ni3 O23 93.7(3) . . ?
N9 Ni3 O23 91.9(4) . . ?
N11 Ni3 O9 85.7(4) . 1_455 ?
N12 Ni3 O9 90.3(4) . 1_455 ?
N10 Ni3 O9 86.7(3) . 1_455 ?
N9 Ni3 O9 92.9(4) . 1_455 ?
O23 Ni3 O9 175.2(4) . 1_455 ?
N16 Ni4 N13 86.9(5) . . ?
N16 Ni4 N15 98.0(5) . . ?
N13 Ni4 N15 174.5(5) . . ?
N16 Ni4 O20 93.9(4) . . ?
N13 Ni4 O20 99.3(4) . . ?
N15 Ni4 O20 83.0(4) . . ?
N16 Ni4 N14 178.9(6) . . ?
N13 Ni4 N14 92.0(5) . . ?
N15 Ni4 N14 83.1(5) . . ?
O20 Ni4 N14 86.1(4) . . ?
N16 Ni4 O22 87.9(4) . 4_565 ?
N13 Ni4 O22 91.1(4) . 4_565 ?
N15 Ni4 O22 86.6(4) . 4_565 ?
O20 Ni4 O22 169.6(4) . 4_565 ?
N14 Ni4 O22 92.3(4) . 4_565 ?
N18 Ni5 N17 93.0(4) . . ?
N18 Ni5 N19 85.5(4) . . ?
N17 Ni5 N19 178.5(4) . . ?
N18 Ni5 N20 178.3(4) . . ?
N17 Ni5 N20 86.8(4) . . ?
N19 Ni5 N20 94.6(4) . . ?
N18 Ni5 O44 93.3(4) . . ?
N17 Ni5 O44 85.6(4) . . ?
N19 Ni5 O44 94.5(4) . . ?
N20 Ni5 O44 88.3(4) . . ?
N18 Ni5 O48 89.3(4) . 4_566 ?
N17 Ni5 O48 87.2(4) . 4_566 ?
N19 Ni5 O48 92.8(4) . 4_566 ?
N20 Ni5 O48 89.1(4) . 4_566 ?
O44 Ni5 O48 172.5(3) . 4_566 ?
N23 Ni6 N24 96.1(5) . . ?
N23 Ni6 O41 96.5(5) . . ?
N24 Ni6 O41 92.5(5) . . ?
N23 Ni6 O33 83.4(5) . . ?
N24 Ni6 O33 87.1(5) . . ?
O41 Ni6 O33 179.6(4) . . ?
N23 Ni6 N21 177.6(5) . . ?
N24 Ni6 N21 81.6(5) . . ?
O41 Ni6 N21 84.4(4) . . ?
O33 Ni6 N21 95.6(5) . . ?
N23 Ni6 N22 83.6(5) . . ?
N24 Ni6 N22 177.2(6) . . ?
O41 Ni6 N22 84.8(5) . . ?
O33 Ni6 N22 95.6(5) . . ?
N21 Ni6 N22 98.6(5) . . ?
N25 Ni7 N27 179.4(4) . . ?
N25 Ni7 N26 93.1(4) . . ?
N27 Ni7 N26 86.4(4) . . ?
N25 Ni7 N28 86.0(4) . . ?
N27 Ni7 N28 94.5(4) . . ?
N26 Ni7 N28 178.7(4) . . ?
N25 Ni7 O45 91.7(4) . 1_455 ?
N27 Ni7 O45 88.0(4) . 1_455 ?
N26 Ni7 O45 93.2(4) . 1_455 ?
N28 Ni7 O45 87.8(4) . 1_455 ?
N25 Ni7 O32 89.5(3) . . ?
N27 Ni7 O32 90.8(3) . . ?
N26 Ni7 O32 94.8(3) . . ?
N28 Ni7 O32 84.3(3) . . ?
O45 Ni7 O32 171.9(3) 1_455 . ?
N30 Ni8 N31 89.2(5) . . ?
N30 Ni8 N29 97.4(5) . . ?
N31 Ni8 N29 173.0(5) . . ?
N30 Ni8 O36 86.5(4) . 4_586 ?
N31 Ni8 O36 85.8(4) . 4_586 ?
N29 Ni8 O36 92.7(4) . 4_586 ?
N30 Ni8 N32 178.5(4) . . ?
N31 Ni8 N32 90.2(5) . . ?
N29 Ni8 N32 83.0(5) . . ?
O36 Ni8 N32 92.1(4) 4_586 . ?
N30 Ni8 O30 89.1(4) . . ?
N31 Ni8 O30 93.4(4) . . ?
N29 Ni8 O30 88.7(4) . . ?
O36 Ni8 O30 175.6(4) 4_586 . ?
N32 Ni8 O30 92.3(4) . . ?
C6 O1 C2 116.0(8) . . ?
C3 O2 C13 114.8(8) . . ?
C20 O3 C4 113.9(8) . . ?
C27 O4 C5 116.2(7) . . ?
C12 O5 Ni1 136.2(8) . . ?
C19 O8 Ni1 135.6(8) . 4_585 ?
C26 O9 Ni3 136.8(9) . 1_655 ?
C33 O12 Ni2 136.6(9) . . ?
C39 O13 C35 113.9(8) . . ?
C53 O14 C37 119.0(7) . . ?
C60 O15 C38 115.6(7) . . ?
C36 O16 C46 113.5(9) . . ?
C45 O17 Ni2 137.0(9) . . ?
C52 O20 Ni4 135.1(10) . . ?
C59 O22 Ni4 130.4(8) . 4_566 ?
C66 O23 Ni3 129.4(7) . . ?
C72 O25 C68 116.9(8) . . ?
C79 O26 C69 118.2(8) . . ?
C86 O27 C70 114.0(8) . . ?
C93 O28 C71 116.4(8) . . ?
C78 O30 Ni8 129.6(7) . . ?
C85 O32 Ni7 132.6(7) . . ?
C92 O33 Ni6 136.1(9) . . ?
C99 O36 Ni8 137.4(8) . 4_585 ?
C105 O37 C101 116.1(8) . . ?
C112 O38 C102 121.1(7) . . ?
C119 O39 C103 116.9(8) . . ?
C126 O40 C104 113.8(9) . . ?
C111 O41 Ni6 135.2(8) . . ?
C118 O44 Ni5 134.9(7) . . ?
C125 O45 Ni7 130.1(10) . 1_655 ?
C132 O48 Ni5 141.2(10) . 4_565 ?
C5 C1 C3 107.5(8) . . ?
C5 C1 C2 112.6(8) . . ?
C3 C1 C2 113.3(9) . . ?
C5 C1 C4 111.0(9) . . ?
C3 C1 C4 109.1(8) . . ?
C2 C1 C4 103.3(8) . . ?
O1 C2 C1 107.1(7) . . ?
O2 C3 C1 111.0(9) . . ?
O3 C4 C1 108.4(7) . . ?
O4 C5 C1 108.7(7) . . ?
C11 C6 C7 119.7(10) . . ?
C11 C6 O1 124.3(9) . . ?
C7 C6 O1 115.9(9) . . ?
C8 C7 C6 121.6(10) . . ?
C7 C8 C9 119.0(11) . . ?
C10 C9 C8 119.8(10) . . ?
C10 C9 C12 118.0(10) . . ?
C8 C9 C12 122.1(10) . . ?
C9 C10 C11 122.4(10) . . ?
C6 C11 C10 117.3(10) . . ?
O5 C12 O6 128.6(12) . . ?
O5 C12 C9 118.1(10) . . ?
O6 C12 C9 113.1(12) . . ?
C14 C13 C18 122.3(10) . . ?
C14 C13 O2 125.9(10) . . ?
C18 C13 O2 111.6(10) . . ?
C15 C14 C13 120.2(10) . . ?
C14 C15 C16 123.3(11) . . ?
C15 C16 C17 117.3(11) . . ?
C15 C16 C19 121.3(12) . . ?
C17 C16 C19 121.2(10) . . ?
C18 C17 C16 118.5(12) . . ?
C17 C18 C13 118.0(12) . . ?
O8 C19 O7 125.2(11) . . ?
O8 C19 C16 117.1(11) . . ?
O7 C19 C16 117.6(12) . . ?
O3 C20 C25 125.7(10) . . ?
O3 C20 C21 113.6(10) . . ?
C25 C20 C21 120.2(11) . . ?
C22 C21 C20 116.8(14) . . ?
C21 C22 C23 129.3(16) . . ?
C24 C23 C22 111.2(13) . . ?
C24 C23 C26 115.9(13) . . ?
C22 C23 C26 132.4(13) . . ?
C25 C24 C23 121.5(12) . . ?
C20 C25 C24 120.6(12) . . ?
O9 C26 O10 124.1(12) . . ?
O9 C26 C23 120.3(14) . . ?
O10 C26 C23 115.5(13) . . ?
C32 C27 C28 120.1(11) . . ?
C32 C27 O4 123.4(9) . . ?
C28 C27 O4 116.5(10) . . ?
C29 C28 C27 122.7(11) . . ?
C28 C29 C30 118.4(11) . . ?
C31 C30 C29 117.9(11) . . ?
C31 C30 C33 122.8(11) . . ?
C29 C30 C33 118.9(12) . . ?
C30 C31 C32 122.5(11) . . ?
C27 C32 C31 118.0(10) . . ?
O12 C33 O11 124.2(12) . . ?
O12 C33 C30 116.2(13) . . ?
O11 C33 C30 119.6(13) . . ?
C38 C34 C37 113.2(9) . . ?
C38 C34 C35 110.9(9) . . ?
C37 C34 C35 108.8(9) . . ?
C38 C34 C36 107.6(9) . . ?
C37 C34 C36 104.9(9) . . ?
C35 C34 C36 111.3(9) . . ?
O13 C35 C34 109.6(9) . . ?
O16 C36 C34 106.4(9) . . ?
O14 C37 C34 111.3(8) . . ?
O15 C38 C34 108.2(8) . . ?
C40 C39 O13 127.8(11) . . ?
C40 C39 C44 122.5(11) . . ?
O13 C39 C44 109.7(11) . . ?
C41 C40 C39 117.2(11) . . ?
C42 C41 C40 126.7(12) . . ?
C41 C42 C43 117.4(12) . . ?
C41 C42 C45 118.2(13) . . ?
C43 C42 C45 124.0(12) . . ?
C44 C43 C42 122.6(12) . . ?
C43 C44 C39 113.3(12) . . ?
O17 C45 O18 124.9(12) . . ?
O17 C45 C42 125.5(12) . . ?
O18 C45 C42 109.3(12) . . ?
C51 C46 O16 129.2(11) . . ?
C51 C46 C47 118.5(12) . . ?
O16 C46 C47 112.2(12) . . ?
C48 C47 C46 115.7(14) . . ?
C47 C48 C49 122.2(14) . . ?
C50 C49 C48 118.1(12) . . ?
C50 C49 C52 118.9(14) . . ?
C48 C49 C52 122.9(13) . . ?
C49 C50 C51 124.1(13) . . ?
C46 C51 C50 120.2(12) . . ?
O20 C52 O19 129.2(13) . . ?
O20 C52 C49 119.8(15) . . ?
O19 C52 C49 110.8(15) . . ?
C58 C53 C54 118.9(11) . . ?
C58 C53 O14 126.7(10) . . ?
C54 C53 O14 114.3(10) . . ?
C53 C54 C55 119.3(11) . . ?
C56 C55 C54 121.2(10) . . ?
C55 C56 C57 119.6(10) . . ?
C55 C56 C59 124.4(10) . . ?
C57 C56 C59 115.9(10) . . ?
C58 C57 C56 117.8(10) . . ?
C53 C58 C57 123.1(10) . . ?
O22 C59 O21 125.5(11) . . ?
O22 C59 C56 121.5(11) . . ?
O21 C59 C56 112.9(10) . . ?
O15 C60 C65 126.3(10) . . ?
O15 C60 C61 114.8(10) . . ?
C65 C60 C61 118.9(11) . . ?
C62 C61 C60 120.8(11) . . ?
C61 C62 C63 120.0(11) . . ?
C64 C63 C62 118.2(11) . . ?
C64 C63 C66 120.9(10) . . ?
C62 C63 C66 120.8(10) . . ?
C65 C64 C63 123.5(10) . . ?
C64 C65 C60 118.4(11) . . ?
O24 C66 O23 124.1(10) . . ?
O24 C66 C63 118.8(10) . . ?
O23 C66 C63 116.9(10) . . ?
C69 C67 C70 112.4(9) . . ?
C69 C67 C68 112.3(8) . . ?
C70 C67 C68 105.9(7) . . ?
C69 C67 C71 103.3(7) . . ?
C70 C67 C71 113.4(8) . . ?
C68 C67 C71 109.7(8) . . ?
O25 C68 C67 108.9(7) . . ?
O26 C69 C67 110.2(8) . . ?
O27 C70 C67 110.1(8) . . ?
O28 C71 C67 107.0(7) . . ?
O25 C72 C77 119.2(10) . . ?
O25 C72 C73 122.0(9) . . ?
C77 C72 C73 118.8(10) . . ?
C74 C73 C72 117.0(11) . . ?
C75 C74 C73 123.7(11) . . ?
C74 C75 C76 119.8(11) . . ?
C74 C75 C78 123.8(10) . . ?
C76 C75 C78 116.5(11) . . ?
C77 C76 C75 117.3(11) . . ?
C76 C77 C72 123.0(11) . . ?
O29 C78 O30 128.5(11) . . ?
O29 C78 C75 118.9(11) . . ?
O30 C78 C75 112.5(10) . . ?
O26 C79 C80 116.9(9) . . ?
O26 C79 C84 126.1(10) . . ?
C80 C79 C84 117.0(10) . . ?
C79 C80 C81 119.7(11) . . ?
C82 C81 C80 120.5(10) . . ?
C81 C82 C83 119.3(10) . . ?
C81 C82 C85 117.2(10) . . ?
C83 C82 C85 123.4(10) . . ?
C82 C83 C84 123.7(10) . . ?
C83 C84 C79 119.8(10) . . ?
O31 C85 O32 123.7(11) . . ?
O31 C85 C82 121.4(10) . . ?
O32 C85 C82 114.8(11) . . ?
C87 C86 C91 120.6(11) . . ?
C87 C86 O27 125.9(10) . . ?
C91 C86 O27 113.0(10) . . ?
C86 C87 C88 120.1(12) . . ?
C89 C88 C87 121.8(12) . . ?
C88 C89 C90 117.7(11) . . ?
C88 C89 C92 124.0(12) . . ?
C90 C89 C92 117.5(13) . . ?
C91 C90 C89 115.5(13) . . ?
C86 C91 C90 123.5(12) . . ?
O33 C92 O34 123.4(12) . . ?
O33 C92 C89 115.0(13) . . ?
O34 C92 C89 121.5(12) . . ?
C94 C93 O28 119.7(10) . . ?
C94 C93 C98 118.5(11) . . ?
O28 C93 C98 121.8(9) . . ?
C93 C94 C95 120.1(12) . . ?
C94 C95 C96 122.6(12) . . ?
C97 C96 C95 117.1(11) . . ?
C97 C96 C99 119.4(11) . . ?
C95 C96 C99 122.7(11) . . ?
C96 C97 C98 119.0(11) . . ?
C97 C98 C93 122.0(11) . . ?
O35 C99 O36 123.5(11) . . ?
O35 C99 C96 117.5(12) . . ?
O36 C99 C96 118.8(11) . . ?
C102 C100 C104 111.0(9) . . ?
C102 C100 C101 111.7(8) . . ?
C104 C100 C101 108.1(8) . . ?
C102 C100 C103 104.5(8) . . ?
C104 C100 C103 112.4(8) . . ?
C101 C100 C103 109.2(8) . . ?
O37 C101 C100 108.8(8) . . ?
O38 C102 C100 110.0(8) . . ?
O39 C103 C100 107.4(8) . . ?
O40 C104 C100 106.7(8) . . ?
O37 C105 C106 125.9(10) . . ?
O37 C105 C110 117.0(9) . . ?
C106 C105 C110 117.0(10) . . ?
C105 C106 C107 121.8(11) . . ?
C108 C107 C106 122.6(11) . . ?
C107 C108 C109 116.5(10) . . ?
C107 C108 C111 125.1(11) . . ?
C109 C108 C111 118.3(11) . . ?
C110 C109 C108 119.4(10) . . ?
C109 C110 C105 122.5(10) . . ?
O42 C111 O41 123.5(12) . . ?
O42 C111 C108 122.1(11) . . ?
O41 C111 C108 114.4(11) . . ?
C113 C112 O38 117.4(10) . . ?
C113 C112 C117 121.1(10) . . ?
O38 C112 C117 121.4(9) . . ?
C112 C113 C114 121.8(11) . . ?
C113 C114 C115 121.1(10) . . ?
C116 C115 C118 121.5(11) . . ?
C116 C115 C114 114.4(10) . . ?
C118 C115 C114 124.1(10) . . ?
C115 C116 C117 123.3(11) . . ?
C112 C117 C116 118.1(10) . . ?
O43 C118 O44 121.9(10) . . ?
O43 C118 C115 117.1(11) . . ?
O44 C118 C115 120.9(11) . . ?
O39 C119 C120 125.2(11) . . ?
O39 C119 C124 120.5(11) . . ?
C120 C119 C124 114.1(13) . . ?
C119 C120 C121 124.8(13) . . ?
C122 C121 C120 116.8(11) . . ?
C121 C122 C123 117.8(11) . . ?
C121 C122 C125 113.6(11) . . ?
C123 C122 C125 128.6(12) . . ?
C124 C123 C122 124.7(13) . . ?
C123 C124 C119 121.7(14) . . ?
O45 C125 O46 135.7(15) . . ?
O45 C125 C122 119.5(12) . . ?
O46 C125 C122 103.9(15) . . ?
C127 C126 O40 113.6(12) . . ?
C127 C126 C131 121.7(13) . . ?
O40 C126 C131 124.7(11) . . ?
C126 C127 C128 120.9(14) . . ?
C127 C128 C129 118.1(12) . . ?
C130 C129 C132 120.0(14) . . ?
C130 C129 C128 119.6(11) . . ?
C132 C129 C128 119.8(13) . . ?
C129 C130 C131 120.7(12) . . ?
C126 C131 C130 118.4(12) . . ?
O48 C132 O47 115.1(15) . . ?
O48 C132 C129 123.2(13) . . ?
O47 C132 C129 121.0(16) . . ?
C142 N1 C133 102.9(10) . . ?
C142 N1 Ni1 112.2(9) . . ?
C133 N1 Ni1 119.0(9) . . ?
C136 N2 C135 112.2(10) . . ?
C136 N2 Ni1 106.0(10) . . ?
C135 N2 Ni1 117.3(8) . . ?
C138 N3 C137 108.5(10) . . ?
C138 N3 Ni1 117.9(9) . . ?
C137 N3 Ni1 107.1(8) . . ?
C141 N4 C140 114.3(12) . . ?
C141 N4 Ni1 106.7(10) . . ?
C140 N4 Ni1 116.9(10) . . ?
N1 C133 C134 105.2(11) . . ?
C135 C134 C133 124.1(14) . . ?
C134 C135 N2 109.1(11) . . ?
N2 C136 C137 112.1(12) . . ?
C136 C137 N3 105.4(11) . . ?
C139 C138 N3 109.1(11) . . ?
C138 C139 C140 119.2(15) . . ?
N4 C140 C139 110.6(14) . . ?
N4 C141 C142 111.5(12) . . ?
N1 C142 C141 101.8(11) . . ?
C143 N5 C152 113.2(12) . . ?
C143 N5 Ni2 115.0(10) . . ?
C152 N5 Ni2 100.9(9) . . ?
C145 N6 C146 122.7(13) . . ?
C145 N6 Ni2 114.5(9) . . ?
C146 N6 Ni2 96.0(8) . . ?
C147 N7 C148 108.4(12) . . ?
C147 N7 Ni2 106.6(11) . . ?
C148 N7 Ni2 119.2(10) . . ?
C150 N8 C151 110.8(11) . . ?
C150 N8 Ni2 119.6(11) . . ?
C151 N8 Ni2 111.4(8) . . ?
N5 C143 C144 117.0(13) . . ?
C145 C144 C143 122.3(15) . . ?
N6 C145 C144 110.8(12) . . ?
C147 C146 N6 115.7(14) . . ?
N7 C147 C146 105.9(14) . . ?
C149 C148 N7 106.0(12) . . ?
C150 C149 C148 128.0(17) . . ?
N8 C150 C149 115.9(15) . . ?
C152 C151 N8 100.5(11) . . ?
N5 C152 C151 117.8(13) . . ?
C183 N21 C192 134.7(14) . . ?
C183 N21 Ni6 104.4(12) . . ?
C192 N21 Ni6 105.4(12) . . ?
C185 N22 C186 124.7(16) . . ?
C185 N22 Ni6 130.0(14) . . ?
C186 N22 Ni6 105.1(9) . . ?
C187 N23 C188 109.5(13) . . ?
C187 N23 Ni6 111.5(11) . . ?
C188 N23 Ni6 117.5(13) . . ?
C190 N24 C191 109.2(15) . . ?
C190 N24 Ni6 121.6(13) . . ?
C191 N24 Ni6 113.9(9) . . ?
N21 C183 C184 128.0(14) . . ?
C185 C184 C183 137.4(18) . . ?
N22 C185 C184 100.7(16) . . ?
N22 C186 C187 113.7(13) . . ?
N23 C187 C186 109.3(14) . . ?
C189 C188 N23 107.8(16) . . ?
C190 C189 C188 135(2) . . ?
N24 C190 C189 116.8(19) . . ?
C192 C191 N24 102.8(13) . . ?
N21 C192 C191 126.3(17) . . ?
C212 N29 C203 113.0(12) . . ?
C212 N29 Ni8 105.8(10) . . ?
C203 N29 Ni8 118.1(10) . . ?
C205 N30 C206 122.0(13) . . ?
C205 N30 Ni8 114.9(10) . . ?
C206 N30 Ni8 100.6(8) . . ?
C207 N31 C208 109.5(10) . . ?
C207 N31 Ni8 107.0(9) . . ?
C208 N31 Ni8 117.5(8) . . ?
C210 N32 C211 111.1(14) . . ?
C210 N32 Ni8 122.1(12) . . ?
C211 N32 Ni8 111.0(9) . . ?
N29 C203 C204 113.8(13) . . ?
C205 C204 C203 124.8(14) . . ?
N30 C205 C204 115.2(13) . . ?
N30 C206 C207 112.0(12) . . ?
N31 C207 C206 106.9(12) . . ?
C209 C208 N31 109.0(10) . . ?
C210 C209 C208 123.3(15) . . ?
N32 C210 C209 110.2(16) . . ?
C212 C211 N32 102.4(14) . . ?
N29 C212 C211 119.3(16) . . ?
C153 N9 C162 113.1(13) . . ?
C153 N9 Ni3 112.1(9) . . ?
C162 N9 Ni3 106.1(10) . . ?
C155 N10 C156 116.7(10) . . ?
C155 N10 Ni3 117.2(8) . . ?
C156 N10 Ni3 101.3(7) . . ?
C157 N11 C158 111.9(12) . . ?
C157 N11 Ni3 108.6(10) . . ?
C158 N11 Ni3 123.3(10) . . ?
C160 N12 C161 113.8(12) . . ?
C160 N12 Ni3 116.9(11) . . ?
C161 N12 Ni3 106.1(8) . . ?
N9 C153 C154 116.9(13) . . ?
C155 C154 C153 114.6(13) . . ?
C154 C155 N10 111.9(11) . . ?
C157 C156 N10 112.5(12) . . ?
N11 C157 C156 112.5(14) . . ?
C159 C158 N11 106.8(13) . . ?
C160 C159 C158 127.7(15) . . ?
N12 C160 C159 117.4(15) . . ?
C162 C161 N12 102.9(11) . . ?
N9 C162 C161 111.7(15) . . ?
C163 N13 C172 120.8(13) . . ?
C163 N13 Ni4 118.1(10) . . ?
C172 N13 Ni4 104.0(10) . . ?
C165 N14 C166 111.4(11) . . ?
C165 N14 Ni4 115.1(10) . . ?
C166 N14 Ni4 109.0(8) . . ?
C168 N15 C167 123.6(14) . . ?
C168 N15 Ni4 117.6(10) . . ?
C167 N15 Ni4 110.2(10) . . ?
C170 N16 C171 115.8(11) . . ?
C170 N16 Ni4 114.7(11) . . ?
C171 N16 Ni4 107.5(9) . . ?
N13 C163 C164 116.2(15) . . ?
C165 C164 C163 127.3(17) . . ?
C164 C165 N14 114.6(13) . . ?
C167 C166 N14 115.5(13) . . ?
C166 C167 N15 111.6(14) . . ?
N15 C168 C169 115.2(15) . . ?
C170 C169 C168 124.5(18) . . ?
C169 C170 N16 117.1(14) . . ?
C172 C171 N16 103.6(13) . . ?
C171 C172 N13 121.2(15) . . ?
C173 N17 C182 111.1(10) . . ?
C173 N17 Ni5 117.1(9) . . ?
C182 N17 Ni5 105.5(9) . . ?
C175 N18 C176 117.1(10) . . ?
C175 N18 Ni5 115.7(8) . . ?
C176 N18 Ni5 107.0(8) . . ?
C178 N19 C177 110.7(10) . . ?
C178 N19 Ni5 115.6(9) . . ?
C177 N19 Ni5 103.5(8) . . ?
C180 N20 C181 120.8(11) . . ?
C180 N20 Ni5 114.2(9) . . ?
C181 N20 Ni5 104.1(7) . . ?
N17 C173 C174 107.4(11) . . ?
C175 C174 C173 120.7(13) . . ?
C174 C175 N18 113.2(12) . . ?
C177 C176 N18 111.1(13) . . ?
C176 C177 N19 107.1(11) . . ?
N19 C178 C179 109.4(12) . . ?
C180 C179 C178 122.1(15) . . ?
C179 C180 N20 117.4(13) . . ?
C182 C181 N20 110.8(12) . . ?
C181 C182 N17 114.0(13) . . ?
C193 N25 C202 114.1(10) . . ?
C193 N25 Ni7 119.7(8) . . ?
C202 N25 Ni7 105.0(7) . . ?
C195 N26 C196 119.5(10) . . ?
C195 N26 Ni7 113.6(8) . . ?
C196 N26 Ni7 102.1(8) . . ?
C198 N27 C197 115.1(8) . . ?
C198 N27 Ni7 114.0(7) . . ?
C197 N27 Ni7 105.4(7) . . ?
C200 N28 C201 114.3(9) . . ?
C200 N28 Ni7 113.0(7) . . ?
C201 N28 Ni7 104.8(7) . . ?
N25 C193 C194 112.6(10) . . ?
C195 C194 C193 117.8(12) . . ?
N26 C195 C194 114.5(11) . . ?
C197 C196 N26 116.6(11) . . ?
C196 C197 N27 106.1(10) . . ?
C199 C198 N27 113.1(9) . . ?
C200 C199 C198 122.5(11) . . ?
C199 C200 N28 112.5(10) . . ?
C202 C201 N28 107.9(11) . . ?
C201 C202 N25 113.4(11) . . ?

loop_
_geom_bond_atom_site_label_1
_geom_bond_atom_site_label_2
_geom_bond_distance
_geom_bond_site_symmetry_2
_geom_bond_publ_flag
Ni1 N4 2.000(12) . ?
Ni1 N3 2.007(10) . ?
Ni1 N2 2.042(13) . ?
Ni1 O5 2.045(7) . ?
Ni1 N1 2.072(9) . ?
Ni1 O8 2.130(7) 4_586 ?
Ni2 N8 2.000(10) . ?
Ni2 N7 2.037(12) . ?
Ni2 O17 2.075(7) . ?
Ni2 O12 2.104(8) . ?
Ni2 N6 2.127(11) . ?
Ni2 N5 2.137(10) . ?
Ni3 N11 1.978(11) . ?
Ni3 N12 2.068(10) . ?
Ni3 N10 2.069(9) . ?
Ni3 N9 2.098(11) . ?
Ni3 O23 2.112(8) . ?
Ni3 O9 2.148(8) 1_455 ?
Ni4 N16 2.010(13) . ?
Ni4 N13 2.033(11) . ?
Ni4 N15 2.077(12) . ?
Ni4 O20 2.086(8) . ?
Ni4 N14 2.099(10) . ?
Ni4 O22 2.122(7) 4_565 ?
Ni5 N18 2.014(10) . ?
Ni5 N17 2.058(10) . ?
Ni5 N19 2.066(11) . ?
Ni5 N20 2.087(11) . ?
Ni5 O44 2.113(7) . ?
Ni5 O48 2.119(8) 4_566 ?
Ni6 N23 1.995(12) . ?
Ni6 N24 2.055(12) . ?
Ni6 O41 2.076(7) . ?
Ni6 O33 2.137(8) . ?
Ni6 N21 2.150(13) . ?
Ni6 N22 2.153(15) . ?
Ni7 N25 2.042(10) . ?
Ni7 N27 2.068(9) . ?
Ni7 N26 2.085(10) . ?
Ni7 N28 2.101(8) . ?
Ni7 O45 2.107(8) 1_455 ?
Ni7 O32 2.157(7) . ?
Ni8 N30 2.004(13) . ?
Ni8 N31 2.033(10) . ?
Ni8 N29 2.033(11) . ?
Ni8 O36 2.059(8) 4_586 ?
Ni8 N32 2.093(12) . ?
Ni8 O30 2.097(8) . ?
O1 C6 1.385(11) . ?
O1 C2 1.473(10) . ?
O2 C3 1.400(11) . ?
O2 C13 1.454(10) . ?
O3 C20 1.329(11) . ?
O3 C4 1.427(10) . ?
O4 C27 1.395(11) . ?
O4 C5 1.450(10) . ?
O5 C12 1.252(13) . ?
O6 C12 1.254(12) . ?
O7 C19 1.297(13) . ?
O8 C19 1.206(13) . ?
O8 Ni1 2.130(7) 4_585 ?
O9 C26 1.212(15) . ?
O9 Ni3 2.148(8) 1_655 ?
O10 C26 1.249(15) . ?
O11 C33 1.287(14) . ?
O12 C33 1.245(14) . ?
O13 C39 1.414(12) . ?
O13 C35 1.429(10) . ?
O14 C53 1.381(11) . ?
O14 C37 1.409(10) . ?
O15 C60 1.340(11) . ?
O15 C38 1.442(10) . ?
O16 C36 1.399(11) . ?
O16 C46 1.424(13) . ?
O17 C45 1.173(13) . ?
O18 C45 1.355(14) . ?
O19 C52 1.374(17) . ?
O20 C52 1.170(18) . ?
O21 C59 1.324(12) . ?
O22 C59 1.206(11) . ?
O22 Ni4 2.122(7) 4_566 ?
O23 C66 1.272(12) . ?
O24 C66 1.248(11) . ?
O25 C72 1.341(11) . ?
O25 C68 1.446(10) . ?
O26 C79 1.365(10) . ?
O26 C69 1.442(10) . ?
O27 C86 1.376(11) . ?
O27 C70 1.427(10) . ?
O28 C93 1.368(11) . ?
O28 C71 1.400(10) . ?
O29 C78 1.211(12) . ?
O30 C78 1.279(12) . ?
O31 C85 1.242(12) . ?
O32 C85 1.255(12) . ?
O33 C92 1.225(13) . ?
O34 C92 1.244(13) . ?
O35 C99 1.254(13) . ?
O36 C99 1.307(13) . ?
O36 Ni8 2.059(8) 4_585 ?
O37 C105 1.347(11) . ?
O37 C101 1.426(11) . ?
O38 C112 1.370(10) . ?
O38 C102 1.448(10) . ?
O39 C119 1.355(13) . ?
O39 C103 1.381(10) . ?
O40 C126 1.400(13) . ?
O40 C104 1.456(11) . ?
O41 C111 1.289(12) . ?
O42 C111 1.211(12) . ?
O43 C118 1.217(11) . ?
O44 C118 1.260(12) . ?
O45 C125 1.128(17) . ?
O45 Ni7 2.107(8) 1_655 ?
O46 C125 1.304(16) . ?
O47 C132 1.277(14) . ?
O48 C132 1.275(15) . ?
O48 Ni5 2.119(8) 4_565 ?
C1 C5 1.508(12) . ?
C1 C3 1.514(12) . ?
C1 C2 1.526(13) . ?
C1 C4 1.549(12) . ?
C6 C11 1.373(13) . ?
C6 C7 1.378(12) . ?
C7 C8 1.343(13) . ?
C8 C9 1.371(13) . ?
C9 C10 1.339(12) . ?
C9 C12 1.598(15) . ?
C10 C11 1.381(13) . ?
C13 C14 1.319(13) . ?
C13 C18 1.413(13) . ?
C14 C15 1.304(12) . ?
C15 C16 1.357(12) . ?
C16 C17 1.464(16) . ?
C16 C19 1.541(14) . ?
C17 C18 1.352(13) . ?
C20 C25 1.362(14) . ?
C20 C21 1.392(15) . ?
C21 C22 1.260(19) . ?
C22 C23 1.430(18) . ?
C23 C24 1.407(14) . ?
C23 C26 1.519(16) . ?
C24 C25 1.371(13) . ?
C27 C32 1.347(13) . ?
C27 C28 1.367(13) . ?
C28 C29 1.330(13) . ?
C29 C30 1.411(13) . ?
C30 C31 1.357(14) . ?
C30 C33 1.490(16) . ?
C31 C32 1.377(13) . ?
C34 C38 1.483(13) . ?
C34 C37 1.534(13) . ?
C34 C35 1.551(14) . ?
C34 C36 1.559(13) . ?
C39 C40 1.347(14) . ?
C39 C44 1.493(15) . ?
C40 C41 1.336(13) . ?
C41 C42 1.320(14) . ?
C42 C43 1.401(15) . ?
C42 C45 1.513(16) . ?
C43 C44 1.391(15) . ?
C46 C51 1.333(15) . ?
C46 C47 1.507(17) . ?
C47 C48 1.340(17) . ?
C48 C49 1.400(18) . ?
C49 C50 1.312(14) . ?
C49 C52 1.570(16) . ?
C50 C51 1.349(13) . ?
C53 C58 1.349(13) . ?
C53 C54 1.375(13) . ?
C54 C55 1.387(13) . ?
C55 C56 1.360(13) . ?
C56 C57 1.393(13) . ?
C56 C59 1.533(14) . ?
C57 C58 1.373(12) . ?
C60 C65 1.399(13) . ?
C60 C61 1.433(13) . ?
C61 C62 1.381(13) . ?
C62 C63 1.402(13) . ?
C63 C64 1.390(13) . ?
C63 C66 1.492(13) . ?
C64 C65 1.383(13) . ?
C67 C69 1.472(12) . ?
C67 C70 1.483(12) . ?
C67 C68 1.558(12) . ?
C67 C71 1.594(12) . ?
C72 C77 1.372(13) . ?
C72 C73 1.437(13) . ?
C73 C74 1.367(13) . ?
C74 C75 1.338(13) . ?
C75 C76 1.430(14) . ?
C75 C78 1.559(14) . ?
C76 C77 1.364(13) . ?
C79 C80 1.388(13) . ?
C79 C84 1.407(12) . ?
C80 C81 1.444(14) . ?
C81 C82 1.331(13) . ?
C82 C83 1.331(12) . ?
C82 C85 1.497(14) . ?
C83 C84 1.366(12) . ?
C86 C87 1.316(14) . ?
C86 C91 1.336(13) . ?
C87 C88 1.376(13) . ?
C88 C89 1.337(15) . ?
C89 C90 1.481(17) . ?
C89 C92 1.523(16) . ?
C90 C91 1.356(15) . ?
C93 C94 1.299(13) . ?
C93 C98 1.419(14) . ?
C94 C95 1.383(14) . ?
C95 C96 1.398(15) . ?
C96 C97 1.364(13) . ?
C96 C99 1.498(15) . ?
C97 C98 1.370(13) . ?
C100 C102 1.464(12) . ?
C100 C104 1.516(13) . ?
C100 C101 1.550(13) . ?
C100 C103 1.556(12) . ?
C105 C106 1.363(12) . ?
C105 C110 1.406(13) . ?
C106 C107 1.367(13) . ?
C107 C108 1.356(13) . ?
C108 C109 1.456(14) . ?
C108 C111 1.479(14) . ?
C109 C110 1.341(12) . ?
C112 C113 1.306(12) . ?
C112 C117 1.386(12) . ?
C113 C114 1.397(13) . ?
C114 C115 1.467(14) . ?
C115 C116 1.357(13) . ?
C115 C118 1.428(14) . ?
C116 C117 1.450(13) . ?
C119 C120 1.364(15) . ?
C119 C124 1.367(15) . ?
C120 C121 1.428(14) . ?
C121 C122 1.342(13) . ?
C122 C123 1.359(15) . ?
C122 C125 1.623(17) . ?
C123 C124 1.319(15) . ?
C126 C127 1.357(14) . ?
C126 C131 1.403(15) . ?
C127 C128 1.380(15) . ?
C128 C129 1.467(16) . ?
C129 C130 1.354(15) . ?
C129 C132 1.432(17) . ?
C130 C131 1.405(14) . ?
N1 C142 1.438(15) . ?
N1 C133 1.477(15) . ?
N2 C136 1.461(15) . ?
N2 C135 1.503(14) . ?
N3 C138 1.503(14) . ?
N3 C137 1.557(16) . ?
N4 C141 1.507(17) . ?
N4 C140 1.522(16) . ?
C133 C134 1.639(19) . ?
C134 C135 1.393(16) . ?
C136 C137 1.500(17) . ?
C138 C139 1.428(18) . ?
C139 C140 1.56(2) . ?
C141 C142 1.608(18) . ?
N5 C143 1.400(13) . ?
N5 C152 1.407(13) . ?
N6 C145 1.452(13) . ?
N6 C146 1.547(15) . ?
N7 C147 1.386(16) . ?
N7 C148 1.527(13) . ?
N8 C150 1.300(13) . ?
N8 C151 1.577(14) . ?
C143 C144 1.500(15) . ?
C144 C145 1.467(15) . ?
C146 C147 1.540(17) . ?
C148 C149 1.488(16) . ?
C149 C150 1.457(16) . ?
C151 C152 1.453(15) . ?
N21 C183 1.358(13) . ?
N21 C192 1.368(15) . ?
N22 C185 1.397(17) . ?
N22 C186 1.547(15) . ?
N23 C187 1.398(15) . ?
N23 C188 1.496(16) . ?
N24 C190 1.282(16) . ?
N24 C191 1.625(15) . ?
C183 C184 1.438(14) . ?
C184 C185 1.428(17) . ?
C186 C187 1.551(16) . ?
C188 C189 1.462(16) . ?
C189 C190 1.413(17) . ?
C191 C192 1.510(17) . ?
N29 C212 1.381(14) . ?
N29 C203 1.423(13) . ?
N30 C205 1.442(13) . ?
N30 C206 1.514(14) . ?
N31 C207 1.380(13) . ?
N31 C208 1.500(13) . ?
N32 C210 1.342(14) . ?
N32 C211 1.544(15) . ?
C203 C204 1.471(14) . ?
C204 C205 1.456(15) . ?
C206 C207 1.554(15) . ?
C208 C209 1.491(14) . ?
C209 C210 1.455(16) . ?
C211 C212 1.480(17) . ?
N9 C153 1.409(13) . ?
N9 C162 1.412(14) . ?
N10 C155 1.444(12) . ?
N10 C156 1.549(13) . ?
N11 C157 1.395(15) . ?
N11 C158 1.504(13) . ?
N12 C160 1.321(14) . ?
N12 C161 1.582(14) . ?
C153 C154 1.516(14) . ?
C154 C155 1.438(14) . ?
C156 C157 1.540(15) . ?
C158 C159 1.501(15) . ?
C159 C160 1.461(15) . ?
C161 C162 1.481(16) . ?
N13 C163 1.440(14) . ?
N13 C172 1.453(14) . ?
N14 C165 1.439(13) . ?
N14 C166 1.460(13) . ?
N15 C168 1.421(14) . ?
N15 C167 1.527(15) . ?
N16 C170 1.465(14) . ?
N16 C171 1.568(15) . ?
C163 C164 1.444(15) . ?
C164 C165 1.437(15) . ?
C166 C167 1.435(15) . ?
C168 C169 1.460(16) . ?
C169 C170 1.386(15) . ?
C171 C172 1.424(16) . ?
N17 C173 1.451(12) . ?
N17 C182 1.468(14) . ?
N18 C175 1.440(12) . ?
N18 C176 1.464(13) . ?
N19 C178 1.476(13) . ?
N19 C177 1.538(13) . ?
N20 C180 1.460(13) . ?
N20 C181 1.542(13) . ?
C173 C174 1.466(14) . ?
C174 C175 1.434(14) . ?
C176 C177 1.434(14) . ?
C178 C179 1.493(15) . ?
C179 C180 1.426(15) . ?
C181 C182 1.443(14) . ?
N25 C193 1.442(12) . ?
N25 C202 1.470(12) . ?
N26 C195 1.437(11) . ?
N26 C196 1.468(13) . ?
N27 C198 1.486(11) . ?
N27 C197 1.549(12) . ?
N28 C200 1.481(11) . ?
N28 C201 1.524(13) . ?
C193 C194 1.498(14) . ?
C194 C195 1.446(14) . ?
C196 C197 1.421(13) . ?
C198 C199 1.481(13) . ?
C199 C200 1.408(13) . ?
C201 C202 1.456(13) . ?
